data_1563350
loop_
_publ_author_name
'Hussain, Firasat'
'Sandriesser, Stefan'
'Speldrich, Manfred'
'Patzke, Greta R.'

_publ_section_title
;
 A new series of lanthanoid containing Keggin-type germanotungstates with
 acetate chelators: [{Ln(CH3COO)GeW11O39(H2O)}2]12&#x2212; {Ln=EuIII,
 GdIII, TbIII, DyIII, HoIII, ErIII, TmIII, and YbIII}
;
_journal_issue 1
_journal_name_full 'Journal of Solid State Chemistry'
_journal_page_first 214
_journal_page_last 219
_journal_paper_doi 10.1016/j.jssc.2010.11.005
_journal_volume 184
_journal_year 2011
_chemical_formula_sum 'C4 H6 Ge2 Ho2 K7.6 Na4 O110 W22'
_chemical_formula_weight 6722.95
_space_group_IT_number 14
_space_group_name_Hall '-P 2ybc'
_space_group_name_H-M_alt 'P 1 21/c 1'
_symmetry_cell_setting monoclinic
_symmetry_space_group_name_H-M 'P 1 21/c 1'
_atom_sites_solution_hydrogens geom
_atom_sites_solution_primary direct
_atom_sites_solution_secondary difmap
_audit_creation_method SHELXL-97
_cell_angle_alpha 90.00
_cell_angle_beta 111.011(4)
_cell_angle_gamma 90.00
_cell_formula_units_Z 2
_cell_length_a 20.1294(7)
_cell_length_b 12.6712(3)
_cell_length_c 21.1602(6)
_cell_measurement_reflns_used 5537
_cell_measurement_temperature 183(2)
_cell_measurement_theta_max 29.2689
_cell_measurement_theta_min 2.5259
_cell_volume 5038.3(3)
_computing_cell_refinement 'CrysAlis RED (Oxford, 2007)'
_computing_data_collection 'CrysAlis RED (Oxford, 2007)'
_computing_data_reduction 'CrysAlis RED (Oxford, 2007)'
_computing_molecular_graphics 'ORTEP-3 (Farrugia, 1997)'
_computing_publication_material 'SHELXL-97 (Sheldrick, 2008)'
_computing_structure_refinement 'SHELXL-97 (Sheldrick, 1997)'
_computing_structure_solution 'SHELXS-97 (Sheldrick, 1990)'
_diffrn_ambient_temperature 183(2)
_diffrn_detector_area_resol_mean 10.4498
_diffrn_measured_fraction_theta_full 0.992
_diffrn_measured_fraction_theta_max 0.992
_diffrn_measurement_device_type 'Xcalibur, Ruby'
_diffrn_radiation_monochromator graphite
_diffrn_radiation_source 'Enhance (Mo) X-ray Source'
_diffrn_radiation_type MoK\a
_diffrn_radiation_wavelength 0.71073
_diffrn_reflns_av_R_equivalents 0.0884
_diffrn_reflns_av_sigmaI/netI 0.1448
_diffrn_reflns_limit_h_max 24
_diffrn_reflns_limit_h_min -24
_diffrn_reflns_limit_k_max 15
_diffrn_reflns_limit_k_min -14
_diffrn_reflns_limit_l_max 25
_diffrn_reflns_limit_l_min -25
_diffrn_reflns_number 26678
_diffrn_reflns_theta_full 25.35
_diffrn_reflns_theta_max 25.35
_diffrn_reflns_theta_min 2.53
_exptl_absorpt_coefficient_mu 27.590
_exptl_absorpt_correction_T_max 1.00000
_exptl_absorpt_correction_T_min 0.38003
_exptl_absorpt_correction_type multi-scan
_exptl_absorpt_process_details
;
CrysAlisPro, Oxford Diffraction Ltd.,
Version 1.171.33.41 (release 06-05-2009 CrysAlis171 .NET)
(compiled May  6 2009,17:20:42)
Empirical absorption correction using spherical harmonics,
 implemented in SCALE3 ABSPACK scaling algorithm.
;
_exptl_crystal_colour lightpink
_exptl_crystal_density_diffrn 4.432
_exptl_crystal_density_method 'not measured'
_exptl_crystal_description diamondshape
_exptl_crystal_F_000 5849
_exptl_crystal_size_max 0.12
_exptl_crystal_size_mid 0.12
_exptl_crystal_size_min 0.03
_refine_diff_density_max 8.789
_refine_diff_density_min -2.020
_refine_diff_density_rms 0.510
_refine_ls_extinction_method none
_refine_ls_goodness_of_fit_ref 0.895
_refine_ls_hydrogen_treatment mixed
_refine_ls_matrix_type full
_refine_ls_number_parameters 371
_refine_ls_number_reflns 9158
_refine_ls_number_restraints 0
_refine_ls_restrained_S_all 0.895
_refine_ls_R_factor_all 0.1068
_refine_ls_R_factor_gt 0.0537
_refine_ls_shift/su_max 0.007
_refine_ls_shift/su_mean 0.000
_refine_ls_structure_factor_coef Fsqd
_refine_ls_weighting_details 'calc w=1/[\s^2^(Fo^2^)+(0.0394P)^2^+0.0000P] where P=(Fo^2^+2Fc^2^)/3'
_refine_ls_weighting_scheme calc
_refine_ls_wR_factor_gt 0.1041
_refine_ls_wR_factor_ref 0.1137
_reflns_number_gt 5270
_reflns_number_total 9158
_reflns_threshold_expression >2sigma(I)
_cod_data_source_file JSSC-2011-184-214.cif
_cod_data_source_block fh122
_cod_original_formula_sum 'C4 H6 Ge2 Ho2 K7.60 Na4 O110 W22'
_cod_database_code 1563350

loop_
_symmetry_equiv_pos_as_xyz
'x, y, z'
'-x, y+1/2, -z+1/2'
'-x, -y, -z'
'x, -y-1/2, z-1/2'

loop_
_atom_site_label
_atom_site_type_symbol
_atom_site_fract_x
_atom_site_fract_y
_atom_site_fract_z
_atom_site_U_iso_or_equiv
_atom_site_adp_type
_atom_site_occupancy
_atom_site_symmetry_multiplicity
_atom_site_calc_flag
_atom_site_refinement_flags
_atom_site_disorder_assembly
_atom_site_disorder_group
C1 C 0.5732(12) 0.4892(16) 0.4312(10) 0.008(5) Uiso 1 1 d . . .
C2 C 0.6311(15) 0.4194(19) 0.4274(12) 0.030(7) Uiso 1 1 d . . .
H2A H 0.6188 0.3932 0.3820 0.045 Uiso 1 1 calc R . .
H2B H 0.6372 0.3611 0.4580 0.045 Uiso 1 1 calc R . .
H2C H 0.6746 0.4587 0.4397 0.045 Uiso 1 1 calc R . .
O1 O 0.5412(9) 0.7193(11) 0.5035(7) 0.022(4) Uiso 1 1 d . . .
O2 O 0.1907(8) 0.3539(11) 0.3232(7) 0.018(4) Uiso 1 1 d . . .
O3 O 0.1528(9) 0.9047(11) 0.1912(7) 0.021(4) Uiso 1 1 d . . .
O4 O 0.0547(8) 0.3362(11) 0.2283(6) 0.013(3) Uiso 1 1 d . . .
O5 O 0.3587(9) 0.8903(11) 0.3572(7) 0.019(4) Uiso 1 1 d . . .
O6 O 0.1897(8) 0.7105(11) 0.2145(7) 0.016(4) Uiso 1 1 d . . .
O7 O 0.3884(8) 0.7417(10) 0.4556(7) 0.012(3) Uiso 1 1 d . . .
O8 O 0.4244(9) 0.5157(11) 0.3237(7) 0.019(4) Uiso 1 1 d . . .
O9 O 0.4328(8) 0.3183(11) 0.2716(7) 0.018(4) Uiso 1 1 d . . .
O10 O 0.2863(8) 0.5480(10) 0.2145(6) 0.010(3) Uiso 1 1 d . . .
O11 O 0.5670(8) 0.5781(11) 0.4081(7) 0.017(4) Uiso 1 1 d . . .
O12 O 0.1747(9) 0.3549(12) 0.0630(7) 0.025(4) Uiso 1 1 d . . .
O13 O 0.0986(8) 0.5045(10) 0.3228(6) 0.010(3) Uiso 1 1 d . . .
O14 O 0.0780(8) 0.9242(11) 0.2781(7) 0.013(3) Uiso 1 1 d . . .
O15 O 0.2168(8) 0.5442(10) 0.3082(6) 0.005(3) Uiso 1 1 d . . .
O16 O 0.2619(8) 0.7251(11) 0.1199(7) 0.015(4) Uiso 1 1 d . . .
O17 O 0.3145(9) 0.3160(11) 0.4391(7) 0.021(4) Uiso 1 1 d . . .
O18 O 0.1244(9) 0.7624(11) 0.0924(7) 0.018(4) Uiso 1 1 d . . .
O19 O 0.1241(9) 0.6310(11) 0.4371(7) 0.018(4) Uiso 1 1 d . . .
O20 O 0.3960(8) 0.5067(10) 0.1902(6) 0.007(3) Uiso 1 1 d . . .
O21 O 0.2962(9) 0.3626(11) 0.1771(7) 0.019(4) Uiso 1 1 d . . .
O22 O 0.5317(9) 0.4585(11) 0.4617(7) 0.022(4) Uiso 1 1 d . . .
O23 O 0.1187(9) 0.7098(11) 0.3137(7) 0.019(4) Uiso 1 1 d . . .
O24 O 0.1728(9) 0.3995(12) 0.1941(7) 0.025(4) Uiso 1 1 d . . .
O25 O 0.3844(9) 0.6559(12) 0.0941(7) 0.025(4) Uiso 1 1 d . . .
O26 O 0.0575(9) 0.7547(11) 0.1828(7) 0.019(4) Uiso 1 1 d . . .
O27 O 0.3147(8) 0.3844(10) 0.3087(6) 0.011(3) Uiso 1 1 d . . .
O28 O 0.2216(8) 0.4885(11) 0.4230(7) 0.015(4) Uiso 1 1 d . . .
O29 O 0.2986(9) 0.9006(11) 0.4582(7) 0.020(4) Uiso 1 1 d . . .
O30 O 0.2123(9) 0.9359(11) 0.0939(7) 0.019(4) Uiso 1 1 d . . .
O31 O 0.3221(8) 0.7018(10) 0.3231(7) 0.012(3) Uiso 1 1 d . . .
O32 O 0.2924(9) 0.8586(11) 0.2187(7) 0.021(4) Uiso 1 1 d . . .
O33 O 0.2175(8) 0.8497(10) 0.3216(7) 0.011(3) Uiso 1 1 d . . .
O34 O 0.3547(8) 0.5154(10) 0.4144(7) 0.014(4) Uiso 1 1 d . . .
O35 O 0.3865(8) 0.7156(10) 0.2208(7) 0.012(3) Uiso 1 1 d . . .
O36 O 0.2420(8) 0.6997(10) 0.4082(6) 0.009(3) Uiso 1 1 d . . .
O37 O 0.0821(8) 0.5467(11) 0.1964(7) 0.015(4) Uiso 1 1 d . . .
O38 O 0.4368(8) 0.9197(11) 0.2718(7) 0.014(4) Uiso 1 1 d . . .
O39 O 0.2709(8) 0.5246(10) 0.0909(7) 0.012(3) Uiso 1 1 d . . .
O40 O 0.1483(8) 0.5531(10) 0.1089(7) 0.011(3) Uiso 1 1 d . . .
O41 O 0.0059(9) 0.6306(11) 0.0684(7) 0.019(4) Uiso 1 1 d . . .
O43 O -0.0335(16) 0.7881(19) -0.0565(12) 0.093(8) Uiso 1 1 d . . .
O44 O 0.0426(13) 0.6033(17) -0.0837(11) 0.070(7) Uiso 1 1 d . . .
O45 O -0.0289(10) 0.9033(13) 0.0938(8) 0.039(5) Uiso 1 1 d . . .
O46 O 0.4210(11) 0.3739(14) 0.0953(9) 0.044(5) Uiso 1 1 d . . .
O47 O -0.1071(10) 0.6156(13) 0.3203(8) 0.039(5) Uiso 1 1 d . . .
O48 O -0.1300(12) 0.7000(15) 0.1124(10) 0.055(6) Uiso 1 1 d . . .
O49 O 0.6745(10) 0.6021(13) 0.3192(8) 0.038(5) Uiso 1 1 d . . .
O50 O 0.4593(9) 0.7461(11) 0.3520(7) 0.019(4) Uiso 1 1 d . . .
O51 O -0.1849(8) 0.8779(10) -0.0202(6) 0.011(3) Uiso 1 1 d . . .
O52 O 0.5311(12) 0.8076(15) 0.6163(9) 0.052(6) Uiso 1 1 d . . .
O53 O 0.3352(11) 1.0987(14) 0.3703(9) 0.044(5) Uiso 1 1 d . . .
O54 O 0.2713(9) 1.1100(12) 0.4689(7) 0.024(4) Uiso 1 1 d . . .
O55 O 0.7570(10) 0.6809(12) 0.2502(7) 0.029(4) Uiso 1 1 d . . .
O56 O 0.4530(9) 0.5311(11) 0.0175(7) 0.021(4) Uiso 1 1 d . . .
Na1 Na -0.0925(6) 0.7555(8) 0.0214(5) 0.040(3) Uiso 1 1 d . . .
Na2 Na 0.0485(7) 0.5538(9) 0.5121(6) 0.055(3) Uiso 1 1 d . . .
K1 K 0.3096(4) 0.2375(5) 0.0678(3) 0.0425(17) Uiso 1 1 d . . .
K2 K -0.0266(3) 0.6317(4) 0.2393(3) 0.0225(13) Uiso 1 1 d . . .
K3 K 0.5282(3) 0.6175(4) 0.2695(2) 0.0209(12) Uiso 1 1 d . . .
K5 K 0.1712(3) 0.6557(4) -0.0118(3) 0.0137(14) Uiso 0.80 1 d P . .
Ge1 Ge 0.25538(14) 0.62868(17) 0.26663(11) 0.0098(5) Uani 1 1 d . . .
W2 W 0.33862(5) 0.62491(7) 0.14656(4) 0.0135(2) Uani 1 1 d . . .
W3 W 0.38993(6) 0.81799(7) 0.29119(4) 0.0130(2) Uani 1 1 d . . .
W4 W 0.28451(5) 0.42024(7) 0.38299(4) 0.0128(2) Uani 1 1 d . . .
W5 W 0.08652(5) 0.65126(7) 0.13105(5) 0.0140(2) Uani 1 1 d . . .
W6 W 0.30961(6) 0.80345(7) 0.40295(4) 0.0136(2) Uani 1 1 d . . .
W7 W 0.16359(6) 0.60594(7) 0.38007(4) 0.0137(2) Uani 1 1 d . . .
W8 W 0.21499(6) 0.43888(7) 0.12978(4) 0.0135(2) Uani 1 1 d . . .
W9 W 0.21194(6) 0.83566(7) 0.14771(4) 0.0146(2) Uani 1 1 d . . .
W10 W 0.37497(5) 0.42586(7) 0.26089(4) 0.0130(2) Uani 1 1 d . . .
W11 W 0.12318(5) 0.42743(7) 0.25420(4) 0.0128(2) Uani 1 1 d . . .
W12 W 0.13063(5) 0.82879(7) 0.26032(4) 0.0139(2) Uani 1 1 d . . .
Ho1 Ho 0.45333(6) 0.61045(8) 0.42578(5) 0.0128(3) Uani 1 1 d . . .

loop_
_atom_site_aniso_label
_atom_site_aniso_U_11
_atom_site_aniso_U_22
_atom_site_aniso_U_33
_atom_site_aniso_U_23
_atom_site_aniso_U_13
_atom_site_aniso_U_12
Ge1 0.0098(15) 0.0105(12) 0.0087(12) 0.0011(10) 0.0027(11) 0.0003(11)
W2 0.0154(6) 0.0142(5) 0.0116(5) 0.0007(4) 0.0058(5) 0.0004(4)
W3 0.0148(6) 0.0110(5) 0.0126(5) 0.0017(4) 0.0041(5) -0.0015(4)
W4 0.0149(6) 0.0107(5) 0.0117(5) 0.0024(4) 0.0036(5) -0.0002(4)
W5 0.0133(6) 0.0134(5) 0.0133(5) 0.0023(4) 0.0022(5) 0.0008(4)
W6 0.0176(6) 0.0110(5) 0.0111(5) -0.0003(4) 0.0040(5) 0.0004(4)
W7 0.0178(6) 0.0123(5) 0.0120(5) 0.0010(4) 0.0065(5) 0.0002(4)
W8 0.0145(6) 0.0136(5) 0.0113(5) -0.0023(4) 0.0032(5) -0.0004(4)
W9 0.0163(6) 0.0127(5) 0.0135(5) 0.0039(4) 0.0036(5) 0.0010(4)
W10 0.0141(6) 0.0124(5) 0.0110(5) -0.0008(4) 0.0028(5) 0.0014(4)
W11 0.0133(6) 0.0106(5) 0.0140(5) 0.0012(4) 0.0042(5) -0.0009(4)
W12 0.0136(6) 0.0121(5) 0.0144(5) 0.0023(4) 0.0031(5) 0.0025(4)
Ho1 0.0151(7) 0.0111(5) 0.0113(6) 0.0012(4) 0.0038(5) -0.0006(5)

loop_
_atom_type_symbol
_atom_type_description
_atom_type_scat_dispersion_real
_atom_type_scat_dispersion_imag
_atom_type_scat_source
C C 0.0033 0.0016 'International Tables Vol C Tables 4.2.6.8 and 6.1.1.4'
O O 0.0106 0.0060 'International Tables Vol C Tables 4.2.6.8 and 6.1.1.4'
Na Na 0.0362 0.0249 'International Tables Vol C Tables 4.2.6.8 and 6.1.1.4'
K K 0.2009 0.2494 'International Tables Vol C Tables 4.2.6.8 and 6.1.1.4'
Ge Ge 0.1547 1.8001 'International Tables Vol C Tables 4.2.6.8 and 6.1.1.4'
W W -0.8490 6.8722 'International Tables Vol C Tables 4.2.6.8 and 6.1.1.4'
Ho Ho -0.2175 4.6783 'International Tables Vol C Tables 4.2.6.8 and 6.1.1.4'
H H 0.0000 0.0000 'International Tables Vol C Tables 4.2.6.8 and 6.1.1.4'

loop_
_geom_angle_atom_site_label_1
_geom_angle_atom_site_label_2
_geom_angle_atom_site_label_3
_geom_angle
_geom_angle_site_symmetry_1
_geom_angle_site_symmetry_3
O11 C1 O22 119(2) . .
O11 C1 C2 120(2) . .
O22 C1 C2 120.7(19) . .
O11 C1 Ho1 61.1(11) . .
O22 C1 Ho1 59.1(11) . .
C2 C1 Ho1 173.8(16) . .
W11 O2 W4 122.4(7) . .
W12 O3 W9 118.6(7) . .
W11 O4 K2 138.7(7) . 2_545
W6 O5 W3 116.1(7) . .
Ge1 O6 W9 122.6(8) . .
Ge1 O6 W5 124.3(7) . .
W9 O6 W5 94.3(5) . .
Ge1 O6 W12 120.5(7) . .
W9 O6 W12 93.1(5) . .
W5 O6 W12 94.3(6) . .
W6 O7 Ho1 127.5(7) . .
W10 O8 Ho1 155.3(8) . .
W10 O8 K3 105.7(6) . .
Ho1 O8 K3 98.9(5) . .
W10 O9 K3 152.3(8) . 2_645
Ge1 O10 W2 119.3(6) . .
Ge1 O10 W10 120.9(7) . .
W2 O10 W10 95.3(5) . .
Ge1 O10 W8 124.7(8) . .
W2 O10 W8 93.8(5) . .
W10 O10 W8 95.7(5) . .
C1 O11 Ho1 93.4(13) . .
C1 O11 K3 122.5(13) . .
Ho1 O11 K3 101.7(5) . .
C1 O11 K1 125.2(14) . 2_655
Ho1 O11 K1 126.6(5) . 2_655
K3 O11 K1 87.8(4) . 2_655
W8 O12 Na1 165.1(10) . 3_565
W8 O12 K1 97.0(7) . .
Na1 O12 K1 96.2(6) 3_565 .
W7 O13 W11 120.4(8) . .
W7 O13 K2 104.6(5) . .
W11 O13 K2 102.4(5) . .
W12 O14 K2 148.3(7) . 2
Ge1 O15 W7 121.8(6) . .
Ge1 O15 W4 120.6(7) . .
W7 O15 W4 94.5(4) . .
Ge1 O15 W11 124.7(6) . .
W7 O15 W11 93.0(5) . .
W4 O15 W11 94.5(4) . .
W2 O16 W9 147.2(8) . .
W2 O16 K5 104.3(5) . .
W9 O16 K5 107.3(6) . .
W4 O17 K1 135.7(7) . 4_566
W5 O18 W9 120.1(7) . .
W5 O18 Na2 128.3(8) . 4_575
W9 O18 Na2 98.0(6) . 4_575
W5 O18 K5 105.0(6) . .
W9 O18 K5 101.5(6) . .
Na2 O18 K5 99.5(5) 4_575 .
W7 O19 Na2 147.5(8) . .
W7 O19 K5 105.2(6) . 4_576
Na2 O19 K5 106.7(5) . 4_576
W2 O20 W10 121.0(7) . .
W2 O20 K3 99.6(5) . .
W10 O20 K3 102.2(5) . .
W8 O21 W10 121.2(7) . .
W8 O21 K1 99.8(6) . .
W10 O21 K1 129.4(7) . .
C1 O22 Ho1 94.0(12) . .
C1 O22 Ho1 136.0(15) . 3_666
Ho1 O22 Ho1 115.2(6) . 3_666
W7 O23 W12 147.0(9) . .
W7 O23 K2 106.3(6) . .
W12 O23 K2 104.8(6) . .
W8 O24 W11 153.9(9) . .
W5 O26 W12 120.1(8) . .
W5 O26 K2 102.2(6) . .
W12 O26 K2 106.5(5) . .
W10 O27 W4 144.2(8) . .
W7 O28 W4 121.2(7) . .
W6 O29 K5 107.4(7) . 4_576
Ge1 O31 W6 124.9(8) . .
Ge1 O31 W3 123.2(7) . .
W6 O31 W3 95.5(5) . .
W9 O32 W3 155.4(8) . .
W12 O33 W6 153.7(8) . .
W4 O34 Ho1 160.5(7) . .
W2 O35 W3 153.7(9) . .
W2 O35 K3 100.0(5) . .
W3 O35 K3 104.4(6) . .
W7 O36 W6 159.7(7) . .
W7 O36 K5 92.7(5) . 4_576
W6 O36 K5 95.7(5) . 4_576
W11 O37 W5 150.1(9) . .
W11 O37 K2 107.1(6) . .
W5 O37 K2 101.8(6) . .
W3 O38 K3 162.0(8) . 2_655
W2 O39 W8 120.0(7) . .
W2 O39 K5 103.2(5) . .
W8 O39 K5 106.7(6) . .
W8 O40 W5 152.8(7) . .
W8 O40 K5 102.2(5) . .
W5 O40 K5 103.5(5) . .
W5 O41 Na1 128.3(8) . .
Na1 O43 Na2 96.8(9) . 4_575
Na1 O45 Na2 92.5(6) . 4_575
Na1 O45 Na2 97.2(6) . 2
Na2 O45 Na2 47.9(5) 4_575 2
Na1 O48 K2 120.3(9) . .
K3 O49 K1 93.5(6) . 2_655
W3 O50 Ho1 129.9(8) . .
W3 O50 K3 105.0(6) . .
Ho1 O50 K3 97.5(5) . .
Na1 O51 K1 106.4(6) . 3_565
O51 Na1 O43 98.7(8) . .
O51 Na1 O12 82.1(6) . 3_565
O43 Na1 O12 88.2(8) . 3_565
O51 Na1 O48 93.5(7) . .
O43 Na1 O48 167.7(10) . .
O12 Na1 O48 95.5(7) 3_565 .
O51 Na1 O41 178.2(7) . .
O43 Na1 O41 82.0(8) . .
O12 Na1 O41 99.6(6) 3_565 .
O48 Na1 O41 85.8(7) . .
O51 Na1 O45 84.1(6) . .
O43 Na1 O45 91.2(8) . .
O12 Na1 O45 165.9(8) 3_565 .
O48 Na1 O45 88.1(7) . .
O41 Na1 O45 94.3(7) . .
O51 Na1 Na2 93.8(5) . 4_575
O43 Na1 Na2 44.4(7) . 4_575
O12 Na1 Na2 131.5(5) 3_565 4_575
O48 Na1 Na2 133.1(6) . 4_575
O41 Na1 Na2 85.4(5) . 4_575
O45 Na1 Na2 46.8(5) . 4_575
O51 Na1 Na2 60.2(4) . 2
O43 Na1 Na2 61.2(6) . 2
O12 Na1 Na2 123.7(5) 3_565 2
O48 Na1 Na2 124.7(6) . 2
O41 Na1 Na2 118.9(6) . 2
O45 Na1 Na2 45.1(4) . 2
Na2 Na1 Na2 34.0(4) 4_575 2
O51 Na1 K1 40.4(4) . 3_565
O43 Na1 K1 113.0(8) . 3_565
O12 Na1 K1 48.1(5) 3_565 3_565
O48 Na1 K1 77.7(6) . 3_565
O41 Na1 K1 140.8(5) . 3_565
O45 Na1 K1 120.1(6) . 3_565
Na2 Na1 K1 131.2(3) 4_575 3_565
Na2 Na1 K1 99.5(3) 2 3_565
O51 Na1 K2 120.6(5) . .
O43 Na1 K2 135.7(8) . .
O12 Na1 K2 115.0(5) 3_565 .
O48 Na1 K2 32.8(6) . .
O41 Na1 K2 58.1(4) . .
O45 Na1 K2 74.8(5) . .
Na2 Na1 K2 108.6(3) 4_575 .
Na2 Na1 K2 119.9(3) 2 .
K1 Na1 K2 110.3(3) 3_565 .
Na2 Na2 O43 90.8(9) 3_566 4_576
Na2 Na2 O19 133.7(8) 3_566 .
O43 Na2 O19 77.4(7) 4_576 .
Na2 Na2 O45 68.2(7) 3_566 4_576
O43 Na2 O45 79.4(7) 4_576 4_576
O19 Na2 O45 147.8(6) . 4_576
Na2 Na2 O45 63.9(6) 3_566 2_545
O43 Na2 O45 100.9(7) 4_576 2_545
O19 Na2 O45 74.6(5) . 2_545
O45 Na2 O45 132.1(5) 4_576 2_545
Na2 Na2 O18 145.2(9) 3_566 4_576
O43 Na2 O18 79.2(7) 4_576 4_576
O19 Na2 O18 76.9(5) . 4_576
O45 Na2 O18 77.1(5) 4_576 4_576
O45 Na2 O18 150.6(7) 2_545 4_576
Na2 Na2 Na1 78.2(7) 3_566 4_576
O43 Na2 Na1 38.8(6) 4_576 4_576
O19 Na2 Na1 112.6(5) . 4_576
O45 Na2 Na1 40.6(4) 4_576 4_576
O45 Na2 Na1 124.8(6) 2_545 4_576
O18 Na2 Na1 73.2(4) 4_576 4_576
Na2 Na2 Na1 67.8(6) 3_566 2_545
O43 Na2 Na1 138.2(7) 4_576 2_545
O19 Na2 Na1 91.7(5) . 2_545
O45 Na2 Na1 120.4(5) 4_576 2_545
O45 Na2 Na1 37.7(4) 2_545 2_545
O18 Na2 Na1 137.9(5) 4_576 2_545
Na1 Na2 Na1 146.0(4) 4_576 2_545
Na2 Na2 K5 155.6(8) 3_566 4_576
O43 Na2 K5 65.7(7) 4_576 4_576
O19 Na2 K5 38.1(3) . 4_576
O45 Na2 K5 111.1(5) 4_576 4_576
O45 Na2 K5 112.3(5) 2_545 4_576
O18 Na2 K5 40.7(3) 4_576 4_576
Na1 Na2 K5 86.4(3) 4_576 4_576
Na1 Na2 K5 125.4(4) 2_545 4_576
O46 K1 O54 72.6(5) . 4_575
O46 K1 O51 169.7(5) . 3_565
O54 K1 O51 97.1(5) 4_575 3_565
O46 K1 O17 92.7(5) . 4_565
O54 K1 O17 62.3(4) 4_575 4_565
O51 K1 O17 82.1(4) 3_565 4_565
O46 K1 O49 111.4(6) . 2_645
O54 K1 O49 166.8(6) 4_575 2_645
O51 K1 O49 78.6(5) 3_565 2_645
O17 K1 O49 128.6(5) 4_565 2_645
O46 K1 O21 77.7(5) . .
O54 K1 O21 98.2(5) 4_575 .
O51 K1 O21 104.4(5) 3_565 .
O17 K1 O21 160.3(5) 4_565 .
O49 K1 O21 71.1(4) 2_645 .
O46 K1 O12 110.6(5) . .
O54 K1 O12 68.3(5) 4_575 .
O51 K1 O12 64.4(4) 3_565 .
O17 K1 O12 114.7(5) 4_565 .
O49 K1 O12 98.7(5) 2_645 .
O21 K1 O12 55.0(4) . .
O46 K1 O11 80.1(5) . 2_645
O54 K1 O11 124.9(5) 4_575 2_645
O51 K1 O11 106.5(4) 3_565 2_645
O17 K1 O11 72.6(4) 4_565 2_645
O49 K1 O11 68.2(5) 2_645 2_645
O21 K1 O11 121.6(5) . 2_645
O12 K1 O11 166.0(4) . 2_645
O46 K1 W8 88.6(4) . .
O54 K1 W8 75.2(3) 4_575 .
O51 K1 W8 88.8(3) 3_565 .
O17 K1 W8 134.8(4) 4_565 .
O49 K1 W8 92.0(4) 2_645 .
O21 K1 W8 29.6(3) . .
O12 K1 W8 27.6(3) . .
O11 K1 W8 151.2(3) 2_645 .
O46 K1 Na1 138.2(5) . 3_565
O54 K1 Na1 70.8(4) 4_575 3_565
O51 K1 Na1 33.2(3) 3_565 3_565
O17 K1 Na1 87.8(4) 4_565 3_565
O49 K1 Na1 100.4(4) 2_645 3_565
O21 K1 Na1 88.1(4) . 3_565
O12 K1 Na1 35.7(3) . 3_565
O11 K1 Na1 138.6(4) 2_645 3_565
W8 K1 Na1 63.13(18) . 3_565
O46 K1 K3 73.1(4) . 2_645
O54 K1 K3 145.4(4) 4_575 2_645
O51 K1 K3 117.1(3) 3_565 2_645
O17 K1 K3 115.2(4) 4_565 2_645
O49 K1 K3 42.2(4) 2_645 2_645
O21 K1 K3 78.8(3) . 2_645
O12 K1 K3 129.6(3) . 2_645
O11 K1 K3 43.0(3) 2_645 2_645
W8 K1 K3 108.37(16) . 2_645
Na1 K1 K3 142.5(2) 3_565 2_645
O47 K2 O4 72.5(5) . 2
O47 K2 O14 75.0(5) . 2_545
O4 K2 O14 143.8(5) 2 2_545
O47 K2 O26 150.3(5) . .
O4 K2 O26 78.4(4) 2 .
O14 K2 O26 134.6(4) 2_545 .
O47 K2 O37 148.9(5) . .
O4 K2 O37 132.2(5) 2 .
O14 K2 O37 83.9(4) 2_545 .
O26 K2 O37 55.8(4) . .
O47 K2 O48 102.3(6) . .
O4 K2 O48 78.9(5) 2 .
O14 K2 O48 92.9(5) 2_545 .
O26 K2 O48 77.5(5) . .
O37 K2 O48 101.3(5) . .
O47 K2 O23 112.6(5) . .
O4 K2 O23 78.8(4) 2 .
O14 K2 O23 129.3(5) 2_545 .
O26 K2 O23 54.4(4) . .
O37 K2 O23 64.6(4) . .
O48 K2 O23 130.0(5) . .
O47 K2 O13 98.8(5) . .
O4 K2 O13 124.0(4) 2 .
O14 K2 O13 76.4(4) 2_545 .
O26 K2 O13 92.3(4) . .
O37 K2 O13 53.5(4) . .
O48 K2 O13 153.0(5) . .
O23 K2 O13 53.1(4) . .
O47 K2 W5 178.9(4) . .
O4 K2 W5 107.9(3) 2 .
O14 K2 W5 104.8(3) 2_545 .
O26 K2 W5 30.0(3) . .
O37 K2 W5 30.2(3) . .
O48 K2 W5 78.8(4) . .
O23 K2 W5 66.6(3) . .
O13 K2 W5 80.2(3) . .
O47 K2 W11 120.7(4) . .
O4 K2 W11 144.6(4) 2 .
O14 K2 W11 68.0(3) 2_545 .
O26 K2 W11 80.7(3) . .
O37 K2 W11 28.3(3) . .
O48 K2 W11 123.7(4) . .
O23 K2 W11 65.8(3) . .
O13 K2 W11 29.3(2) . .
W5 K2 W11 58.34(8) . .
O47 K2 W12 127.3(4) . .
O4 K2 W12 66.9(3) 2 .
O14 K2 W12 148.8(4) 2_545 .
O26 K2 W12 29.2(3) . .
O37 K2 W12 66.3(3) . .
O48 K2 W12 101.4(4) . .
O23 K2 W12 28.7(3) . .
O13 K2 W12 78.5(3) . .
W5 K2 W12 52.40(7) . .
W11 K2 W12 81.05(11) . .
O47 K2 W7 98.8(4) . .
O4 K2 W7 96.8(3) 2 .
O14 K2 W7 103.6(3) 2_545 .
O26 K2 W7 78.5(3) . .
O37 K2 W7 64.0(3) . .
O48 K2 W7 156.0(5) . .
O23 K2 W7 27.6(3) . .
O13 K2 W7 28.2(3) . .
W5 K2 W7 80.18(11) . .
W11 K2 W7 50.88(7) . .
W12 K2 W7 56.01(8) . .
O49 K3 O11 74.2(5) . .
O49 K3 O38 72.8(5) . 2_645
O11 K3 O38 99.2(4) . 2_645
O49 K3 O9 79.0(5) . 2_655
O11 K3 O9 118.0(4) . 2_655
O38 K3 O9 124.3(4) 2_645 2_655
O49 K3 O35 159.1(5) . .
O11 K3 O35 108.3(4) . .
O38 K3 O35 125.8(4) 2_645 .
O9 K3 O35 81.7(4) 2_655 .
O49 K3 O20 143.9(5) . .
O11 K3 O20 111.6(4) . .
O38 K3 O20 71.1(4) 2_645 .
O9 K3 O20 122.5(4) 2_655 .
O35 K3 O20 55.7(4) . .
O49 K3 O8 128.1(5) . .
O11 K3 O8 59.6(4) . .
O38 K3 O8 91.3(4) 2_645 .
O9 K3 O8 142.5(5) 2_655 .
O35 K3 O8 66.1(4) . .
O20 K3 O8 53.4(4) . .
O49 K3 O50 117.4(5) . .
O11 K3 O50 60.6(4) . .
O38 K3 O50 149.7(4) 2_645 .
O9 K3 O50 86.0(4) 2_655 .
O35 K3 O50 52.6(4) . .
O20 K3 O50 94.4(4) . .
O8 K3 O50 59.5(4) . .
O49 K3 O52 90.2(5) . 4_575
O11 K3 O52 163.1(5) . 4_575
O38 K3 O52 82.0(4) 2_645 4_575
O9 K3 O52 50.7(4) 2_655 4_575
O35 K3 O52 83.9(5) . 4_575
O20 K3 O52 84.9(4) . 4_575
O8 K3 O52 137.3(5) . 4_575
O50 K3 O52 124.2(4) . 4_575
O49 K3 W2 160.7(4) . .
O11 K3 W2 124.1(4) . .
O38 K3 W2 96.4(3) 2_645 .
O9 K3 W2 95.0(3) 2_655 .
O35 K3 W2 29.8(3) . .
O20 K3 W2 30.0(3) . .
O8 K3 W2 66.7(3) . .
O50 K3 W2 80.0(3) . .
O52 K3 W2 72.2(4) 4_575 .
O49 K3 W10 134.1(4) . .
O11 K3 W10 81.7(3) . .
O38 K3 W10 73.3(3) 2_645 .
O9 K3 W10 146.6(4) 2_655 .
O35 K3 W10 66.0(3) . .
O20 K3 W10 29.9(2) . .
O8 K3 W10 25.9(3) . .
O50 K3 W10 81.1(3) . .
O52 K3 W10 114.6(4) 4_575 .
W2 K3 W10 52.56(8) . .
O49 K3 W3 135.1(4) . .
O11 K3 W3 86.3(3) . .
O38 K3 W3 151.5(4) 2_645 .
O9 K3 W3 75.2(3) 2_655 .
O35 K3 W3 29.0(3) . .
O20 K3 W3 80.8(3) . .
O8 K3 W3 67.3(3) . .
O50 K3 W3 25.9(3) . .
O52 K3 W3 100.8(4) 4_575 .
W2 K3 W3 58.57(8) . .
W10 K3 W3 79.91(11) . .
O44 K5 O16 143.9(6) . .
O44 K5 O39 125.1(6) . .
O16 K5 O39 54.4(4) . .
O44 K5 O19 84.1(6) . 4_575
O16 K5 O19 94.8(4) . 4_575
O39 K5 O19 148.1(5) . 4_575
O44 K5 O29 125.4(6) . 4_575
O16 K5 O29 89.0(4) . 4_575
O39 K5 O29 66.4(4) . 4_575
O19 K5 O29 109.6(4) 4_575 4_575
O44 K5 O18 92.1(6) . .
O16 K5 O18 53.7(4) . .
O39 K5 O18 91.3(4) . .
O19 K5 O18 73.3(4) 4_575 .
O29 K5 O18 142.4(5) 4_575 .
O44 K5 O40 87.9(6) . .
O16 K5 O40 63.3(4) . .
O39 K5 O40 53.0(4) . .
O19 K5 O40 125.1(4) 4_575 .
O29 K5 O40 118.9(4) 4_575 .
O18 K5 O40 52.9(4) . .
O44 K5 O36 112.6(6) . 4_575
O16 K5 O36 95.2(4) . 4_575
O39 K5 O36 114.2(4) . 4_575
O19 K5 O36 54.4(4) 4_575 4_575
O29 K5 O36 55.2(4) 4_575 4_575
O18 K5 O36 116.8(4) . 4_575
O40 K5 O36 158.4(4) . 4_575
O44 K5 W7 92.0(5) . 4_575
O16 K5 W7 102.6(3) . 4_575
O39 K5 W7 141.6(4) . 4_575
O19 K5 W7 25.8(3) 4_575 4_575
O29 K5 W7 84.9(3) 4_575 4_575
O18 K5 W7 97.5(3) . 4_575
O40 K5 W7 150.3(3) . 4_575
O36 K5 W7 30.2(3) 4_575 4_575
O44 K5 W2 150.9(5) . .
O16 K5 W2 29.1(3) . .
O39 K5 W2 29.3(3) . .
O19 K5 W2 118.8(3) 4_575 .
O29 K5 W2 66.5(3) 4_575 .
O18 K5 W2 79.2(3) . .
O40 K5 W2 64.7(3) . .
O36 K5 W2 95.9(3) 4_575 .
W7 K5 W2 116.46(16) 4_575 .
O44 K5 W6 120.0(5) . 4_575
O16 K5 W6 95.6(3) . 4_575
O39 K5 W6 90.3(3) . 4_575
O19 K5 W6 84.1(3) 4_575 4_575
O29 K5 W6 25.9(3) 4_575 4_575
O18 K5 W6 138.6(3) . 4_575
O40 K5 W6 143.2(3) . 4_575
O36 K5 W6 29.8(3) 4_575 4_575
W7 K5 W6 59.09(9) 4_575 4_575
W2 K5 W6 82.30(13) . 4_575
O44 K5 W9 121.0(5) . .
O16 K5 W9 28.2(3) . .
O39 K5 W9 79.2(3) . .
O19 K5 W9 73.8(3) 4_575 .
O29 K5 W9 113.5(3) 4_575 .
O18 K5 W9 29.5(3) . .
O40 K5 W9 64.7(3) . .
O36 K5 W9 97.4(3) 4_575 .
W7 K5 W9 90.40(12) 4_575 .
W2 K5 W9 57.10(9) . .
W6 K5 W9 111.23(15) 4_575 .
O31 Ge1 O6 110.4(7) . .
O31 Ge1 O15 111.1(6) . .
O6 Ge1 O15 108.3(7) . .
O31 Ge1 O10 112.6(7) . .
O6 Ge1 O10 107.9(6) . .
O15 Ge1 O10 106.2(6) . .
O25 W2 O35 99.5(7) . .
O25 W2 O20 96.9(7) . .
O35 W2 O20 92.0(6) . .
O25 W2 O16 102.7(7) . .
O35 W2 O16 87.7(6) . .
O20 W2 O16 160.2(6) . .
O25 W2 O39 100.4(7) . .
O35 W2 O39 160.0(6) . .
O20 W2 O39 87.2(6) . .
O16 W2 O39 86.5(6) . .
O25 W2 O10 167.7(6) . .
O35 W2 O10 87.1(5) . .
O20 W2 O10 72.3(5) . .
O16 W2 O10 87.9(5) . .
O39 W2 O10 73.6(5) . .
O25 W2 K3 78.9(6) . .
O35 W2 K3 50.1(5) . .
O20 W2 K3 50.3(4) . .
O16 W2 K3 136.7(4) . .
O39 W2 K3 136.4(4) . .
O10 W2 K3 97.9(4) . .
O25 W2 K5 85.4(6) . .
O35 W2 K5 133.4(4) . .
O20 W2 K5 133.8(4) . .
O16 W2 K5 46.6(4) . .
O39 W2 K5 47.5(4) . .
O10 W2 K5 97.7(4) . .
K3 W2 K5 164.22(12) . .
O38 W3 O50 101.5(7) . .
O38 W3 O5 99.3(6) . .
O50 W3 O5 95.4(6) . .
O38 W3 O35 100.8(6) . .
O50 W3 O35 90.9(6) . .
O5 W3 O35 157.2(6) . .
O38 W3 O32 95.3(6) . .
O50 W3 O32 162.3(6) . .
O5 W3 O32 87.1(6) . .
O35 W3 O32 80.6(6) . .
O38 W3 O31 172.2(6) . .
O50 W3 O31 81.5(6) . .
O5 W3 O31 73.1(5) . .
O35 W3 O31 86.3(5) . .
O32 W3 O31 82.5(6) . .
O38 W3 K3 89.1(5) . .
O50 W3 K3 49.0(5) . .
O5 W3 K3 144.4(4) . .
O35 W3 K3 46.6(5) . .
O32 W3 K3 126.7(4) . .
O31 W3 K3 98.2(4) . .
O17 W4 O34 102.9(7) . .
O17 W4 O27 104.2(6) . .
O34 W4 O27 91.4(6) . .
O17 W4 O28 99.2(6) . .
O34 W4 O28 95.1(6) . .
O27 W4 O28 153.7(6) . .
O17 W4 O2 97.4(7) . .
O34 W4 O2 159.7(6) . .
O27 W4 O2 83.7(6) . .
O28 W4 O2 81.5(6) . .
O17 W4 O15 165.3(6) . .
O34 W4 O15 89.4(6) . .
O27 W4 O15 83.2(5) . .
O28 W4 O15 71.4(5) . .
O2 W4 O15 70.5(5) . .
O41 W5 O18 101.2(6) . .
O41 W5 O26 98.6(7) . .
O18 W5 O26 89.4(6) . .
O41 W5 O40 103.1(6) . .
O18 W5 O40 88.9(6) . .
O26 W5 O40 158.1(6) . .
O41 W5 O37 100.1(7) . .
O18 W5 O37 158.7(6) . .
O26 W5 O37 87.7(6) . .
O40 W5 O37 86.0(6) . .
O41 W5 O6 169.8(6) . .
O18 W5 O6 72.7(6) . .
O26 W5 O6 73.6(6) . .
O40 W5 O6 85.1(6) . .
O37 W5 O6 86.3(5) . .
O41 W5 K2 81.3(5) . .
O18 W5 K2 136.5(4) . .
O26 W5 K2 47.8(4) . .
O40 W5 K2 133.3(4) . .
O37 W5 K2 48.0(4) . .
O6 W5 K2 97.4(3) . .
O41 W5 K5 87.6(5) . .
O18 W5 K5 47.2(4) . .
O26 W5 K5 136.3(4) . .
O40 W5 K5 48.3(4) . .
O37 W5 K5 134.0(4) . .
O6 W5 K5 93.7(4) . .
K2 W5 K5 168.86(13) . .
O7 W6 O29 100.9(7) . .
O7 W6 O36 98.9(6) . .
O29 W6 O36 100.3(6) . .
O7 W6 O5 93.6(7) . .
O29 W6 O5 98.1(6) . .
O36 W6 O5 155.3(6) . .
O7 W6 O33 165.4(5) . .
O29 W6 O33 93.7(6) . .
O36 W6 O33 78.7(6) . .
O5 W6 O33 83.8(6) . .
O7 W6 O31 84.3(6) . .
O29 W6 O31 171.3(6) . .
O36 W6 O31 85.6(5) . .
O5 W6 O31 74.5(5) . .
O33 W6 O31 81.1(5) . .
O7 W6 K5 113.7(4) . 4_576
O29 W6 K5 46.7(5) . 4_576
O36 W6 K5 54.6(4) . 4_576
O5 W6 K5 137.3(4) . 4_576
O33 W6 K5 76.9(4) . 4_576
O31 W6 K5 137.3(4) . 4_576
O19 W7 O36 102.1(6) . .
O19 W7 O23 100.1(7) . .
O36 W7 O23 85.4(6) . .
O19 W7 O28 99.8(6) . .
O36 W7 O28 92.3(6) . .
O23 W7 O28 160.0(6) . .
O19 W7 O13 100.8(7) . .
O36 W7 O13 157.0(6) . .
O23 W7 O13 87.8(6) . .
O28 W7 O13 86.6(6) . .
O19 W7 O15 170.7(6) . .
O36 W7 O15 83.5(5) . .
O23 W7 O15 87.6(5) . .
O28 W7 O15 72.4(5) . .
O13 W7 O15 74.2(5) . .
O19 W7 K5 49.0(5) . 4_576
O36 W7 K5 57.1(4) . 4_576
O23 W7 K5 78.3(4) . 4_576
O28 W7 K5 116.9(4) . 4_576
O13 W7 K5 142.2(4) . 4_576
O15 W7 K5 138.8(3) . 4_576
O19 W7 K2 86.9(5) . .
O36 W7 K2 131.5(4) . .
O23 W7 K2 46.1(5) . .
O28 W7 K2 133.5(4) . .
O13 W7 K2 47.2(4) . .
O15 W7 K2 94.9(4) . .
K5 W7 K2 102.14(13) 4_576 .
O12 W8 O21 100.7(7) . .
O12 W8 O24 103.0(7) . .
O21 W8 O24 90.6(7) . .
O12 W8 O40 101.1(7) . .
O21 W8 O40 158.2(6) . .
O24 W8 O40 84.7(6) . .
O12 W8 O39 99.8(6) . .
O21 W8 O39 89.3(6) . .
O24 W8 O39 156.8(6) . .
O40 W8 O39 86.8(6) . .
O12 W8 O10 170.1(7) . .
O21 W8 O10 73.2(6) . .
O24 W8 O10 85.1(6) . .
O40 W8 O10 85.2(5) . .
O39 W8 O10 72.6(5) . .
O12 W8 K1 55.4(6) . .
O21 W8 K1 50.6(4) . .
O24 W8 K1 119.3(5) . .
O40 W8 K1 148.0(4) . .
O39 W8 K1 77.6(4) . .
O10 W8 K1 115.6(4) . .
O12 W8 K5 84.0(5) . .
O21 W8 K5 133.7(5) . .
O24 W8 K5 133.7(5) . .
O40 W8 K5 49.3(4) . .
O39 W8 K5 45.0(4) . .
O10 W8 K5 94.6(3) . .
K1 W8 K5 102.46(13) . .
O30 W9 O32 102.7(7) . .
O30 W9 O16 102.1(6) . .
O32 W9 O16 87.7(7) . .
O30 W9 O3 97.5(6) . .
O32 W9 O3 93.0(7) . .
O16 W9 O3 159.8(6) . .
O30 W9 O18 99.9(7) . .
O32 W9 O18 157.4(6) . .
O16 W9 O18 86.0(6) . .
O3 W9 O18 85.7(6) . .
O30 W9 O6 169.3(7) . .
O32 W9 O6 85.0(6) . .
O16 W9 O6 85.6(5) . .
O3 W9 O6 74.3(5) . .
O18 W9 O6 72.9(5) . .
O30 W9 K5 84.7(5) . .
O32 W9 K5 131.6(5) . .
O16 W9 K5 44.5(5) . .
O3 W9 K5 133.9(5) . .
O18 W9 K5 49.0(4) . .
O6 W9 K5 95.9(3) . .
O9 W10 O8 103.6(7) . .
O9 W10 O27 103.6(6) . .
O8 W10 O27 94.1(6) . .
O9 W10 O20 100.8(6) . .
O8 W10 O20 91.1(6) . .
O27 W10 O20 152.9(6) . .
O9 W10 O21 94.5(6) . .
O8 W10 O21 161.5(6) . .
O27 W10 O21 84.9(6) . .
O20 W10 O21 81.9(6) . .
O9 W10 O10 162.9(5) . .
O8 W10 O10 91.7(6) . .
O27 W10 O10 82.4(5) . .
O20 W10 O10 70.9(5) . .
O21 W10 O10 69.9(5) . .
O9 W10 K3 90.0(5) . .
O8 W10 K3 48.3(5) . .
O27 W10 K3 142.4(4) . .
O20 W10 K3 47.9(4) . .
O21 W10 K3 129.4(4) . .
O10 W10 K3 94.7(4) . .
O4 W11 O2 101.0(7) . .
O4 W11 O24 102.3(6) . .
O2 W11 O24 91.1(6) . .
O4 W11 O37 102.1(6) . .
O2 W11 O37 156.8(6) . .
O24 W11 O37 86.0(6) . .
O4 W11 O13 100.6(6) . .
O2 W11 O13 88.6(6) . .
O24 W11 O13 156.7(6) . .
O37 W11 O13 85.1(5) . .
O4 W11 O15 170.2(5) . .
O2 W11 O15 72.5(6) . .
O24 W11 O15 85.4(6) . .
O37 W11 O15 84.4(5) . .
O13 W11 O15 72.3(5) . .
O4 W11 K2 85.0(5) . .
O2 W11 K2 136.6(4) . .
O24 W11 K2 130.0(5) . .
O37 W11 K2 44.6(4) . .
O13 W11 K2 48.2(4) . .
O15 W11 K2 94.8(3) . .
O14 W12 O33 104.7(6) . .
O14 W12 O3 98.2(6) . .
O33 W12 O3 92.5(6) . .
O14 W12 O23 101.6(6) . .
O33 W12 O23 89.2(6) . .
O3 W12 O23 159.0(6) . .
O14 W12 O26 100.2(7) . .
O33 W12 O26 155.0(6) . .
O3 W12 O26 85.1(6) . .
O23 W12 O26 84.5(6) . .
O14 W12 O6 168.8(6) . .
O33 W12 O6 83.4(6) . .
O3 W12 O6 73.4(5) . .
O23 W12 O6 86.0(5) . .
O26 W12 O6 72.1(6) . .
O14 W12 K2 86.4(5) . .
O33 W12 K2 135.8(4) . .
O3 W12 K2 128.8(5) . .
O23 W12 K2 46.6(5) . .
O26 W12 K2 44.2(4) . .
O6 W12 K2 93.1(4) . .
O34 Ho1 O7 81.5(5) . .
O34 Ho1 O50 124.8(5) . .
O7 Ho1 O50 80.0(5) . .
O34 Ho1 O8 73.3(5) . .
O7 Ho1 O8 129.2(5) . .
O50 Ho1 O8 79.5(5) . .
O34 Ho1 O1 142.2(5) . .
O7 Ho1 O1 75.5(5) . .
O50 Ho1 O1 80.4(5) . .
O8 Ho1 O1 143.9(5) . .
O34 Ho1 O22 93.3(5) . .
O7 Ho1 O22 147.3(5) . .
O50 Ho1 O22 127.2(5) . .
O8 Ho1 O22 78.6(5) . .
O1 Ho1 O22 90.3(5) . .
O34 Ho1 O22 73.2(5) . 3_666
O7 Ho1 O22 82.9(5) . 3_666
O50 Ho1 O22 152.4(5) . 3_666
O8 Ho1 O22 127.8(5) . 3_666
O1 Ho1 O22 74.5(5) . 3_666
O22 Ho1 O22 64.8(6) . 3_666
O34 Ho1 O11 135.9(5) . .
O7 Ho1 O11 142.5(5) . .
O50 Ho1 O11 75.6(5) . .
O8 Ho1 O11 73.4(5) . .
O1 Ho1 O11 72.7(5) . .
O22 Ho1 O11 52.2(5) . .
O22 Ho1 O11 106.8(5) 3_666 .
O34 Ho1 C1 114.8(6) . .
O7 Ho1 C1 158.0(6) . .
O50 Ho1 C1 100.3(6) . .
O8 Ho1 C1 71.8(6) . .
O1 Ho1 C1 82.8(6) . .
O22 Ho1 C1 27.0(5) . .
O22 Ho1 C1 87.7(6) 3_666 .
O11 Ho1 C1 25.5(5) . .
O34 Ho1 K3 119.3(3) . .
O7 Ho1 K3 127.3(3) . .
O50 Ho1 K3 47.8(4) . .
O8 Ho1 K3 46.5(4) . .
O1 Ho1 K3 98.5(4) . .
O22 Ho1 K3 83.4(3) . .
O22 Ho1 K3 147.0(4) 3_666 .
O11 Ho1 K3 41.9(3) . .
C1 Ho1 K3 59.3(4) . .

loop_
_geom_bond_atom_site_label_1
_geom_bond_atom_site_label_2
_geom_bond_distance
_geom_bond_site_symmetry_2
C1 O11 1.22(2) .
C1 O22 1.28(2) .
C1 C2 1.49(3) .
C1 Ho1 2.83(2) .
O1 Ho1 2.377(16) .
O2 W11 1.851(15) .
O2 W4 2.040(15) .
O3 W12 1.931(14) .
O3 W9 1.954(15) .
O4 W11 1.731(14) .
O4 K2 2.790(14) 2_545
O5 W6 1.952(14) .
O5 W3 1.954(14) .
O6 Ge1 1.731(15) .
O6 W9 2.273(13) .
O6 W5 2.316(15) .
O6 W12 2.329(14) .
O7 W6 1.761(15) .
O7 Ho1 2.338(14) .
O8 W10 1.762(15) .
O8 Ho1 2.355(14) .
O8 K3 3.011(16) .
O9 W10 1.754(15) .
O9 K3 2.887(15) 2_645
O10 Ge1 1.773(13) .
O10 W2 2.283(13) .
O10 W10 2.300(14) .
O10 W8 2.310(13) .
O11 Ho1 2.481(15) .
O11 K3 2.796(14) .
O11 K1 3.100(17) 2_655
O12 W8 1.722(15) .
O12 Na1 2.402(19) 3_565
O12 K1 3.064(18) .
O13 W7 1.922(14) .
O13 W11 1.956(13) .
O13 K2 2.979(15) .
O14 W12 1.736(14) .
O14 K2 2.800(15) 2
O15 Ge1 1.735(12) .
O15 W7 2.290(12) .
O15 W4 2.298(13) .
O15 W11 2.346(13) .
O16 W2 1.920(15) .
O16 W9 1.935(14) .
O16 K5 2.869(15) .
O17 W4 1.733(14) .
O17 K1 2.843(15) 4_566
O18 W5 1.918(14) .
O18 W9 1.964(16) .
O18 Na2 2.964(19) 4_575
O18 K5 3.012(15) .
O19 W7 1.697(14) .
O19 Na2 2.742(19) .
O19 K5 2.939(15) 4_576
O20 W2 1.915(13) .
O20 W10 1.979(12) .
O20 K3 2.944(15) .
O21 W8 1.854(16) .
O21 W10 2.069(15) .
O21 K1 2.895(15) .
O22 Ho1 2.432(15) .
O22 Ho1 2.452(14) 3_666
O23 W7 1.900(14) .
O23 W12 1.951(14) .
O23 K2 2.951(17) .
O24 W8 1.910(15) .
O24 W11 1.911(15) .
O25 W2 1.722(15) .
O26 W5 1.928(14) .
O26 W12 2.001(15) .
O26 K2 2.861(15) .
O27 W10 1.911(14) .
O27 W4 1.931(13) .
O28 W7 1.909(14) .
O28 W4 1.958(14) .
O29 W6 1.765(14) .
O29 K5 2.943(17) 4_576
O30 W9 1.707(14) .
O31 Ge1 1.715(15) .
O31 W6 2.209(13) .
O31 W3 2.269(14) .
O32 W9 1.795(16) .
O32 W3 2.076(16) .
O33 W12 1.785(15) .
O33 W6 2.111(14) .
O34 W4 1.793(15) .
O34 Ho1 2.261(15) .
O35 W2 1.905(14) .
O35 W3 1.958(13) .
O35 K3 2.939(16) .
O36 W7 1.892(14) .
O36 W6 1.925(14) .
O36 K5 3.159(14) 4_576
O37 W11 1.934(14) .
O37 W5 1.940(13) .
O37 K2 2.864(16) .
O38 W3 1.731(14) .
O38 K3 2.825(14) 2_655
O39 W2 1.926(14) .
O39 W8 1.946(14) .
O39 K5 2.896(15) .
O40 W8 1.915(14) .
O40 W5 1.932(14) .
O40 K5 3.045(14) .
O41 W5 1.708(16) .
O41 Na1 2.451(19) .
O43 Na1 2.39(3) .
O43 Na2 2.67(3) 4_575
O44 K5 2.58(3) .
O45 Na1 2.47(2) .
O45 Na2 2.77(2) 4_575
O45 Na2 2.86(2) 2
O46 K1 2.72(2) .
O47 K2 2.755(18) .
O48 Na1 2.41(2) .
O48 K2 2.88(2) .
O49 K3 2.76(2) .
O49 K1 2.866(17) 2_655
O50 W3 1.774(15) .
O50 Ho1 2.354(14) .
O50 K3 3.061(15) .
O51 Na1 2.337(18) .
O51 K1 2.763(16) 3_565
O52 K3 3.398(19) 4_576
O54 K1 2.748(16) 4_576
Na1 O12 2.402(19) 3_565
Na1 Na2 3.787(17) 4_575
Na1 Na2 4.004(15) 2
Na1 K1 4.092(14) 3_565
Na1 K2 4.593(11) .
Na2 Na2 2.28(3) 3_566
Na2 O43 2.67(3) 4_576
Na2 O45 2.77(2) 4_576
Na2 O45 2.86(2) 2_545
Na2 O18 2.964(19) 4_576
Na2 Na1 3.787(17) 4_576
Na2 Na1 4.004(15) 2_545
Na2 K5 4.560(13) 4_576
K1 O54 2.748(16) 4_575
K1 O51 2.763(16) 3_565
K1 O17 2.843(15) 4_565
K1 O49 2.866(17) 2_645
K1 O11 3.100(16) 2_645
K1 W8 3.694(6) .
K1 Na1 4.092(14) 3_565
K1 K3 4.095(9) 2_645
K2 O4 2.790(14) 2
K2 O14 2.800(15) 2_545
K2 W5 3.774(5) .
K2 W11 3.900(6) .
K2 W12 3.931(6) .
K2 W7 3.932(6) .
K3 O38 2.825(14) 2_645
K3 O9 2.887(15) 2_655
K3 O52 3.398(19) 4_575
K3 W2 3.771(6) .
K3 W10 3.879(5) .
K3 W3 3.915(5) .
K5 O19 2.939(15) 4_575
K5 O29 2.943(17) 4_575
K5 O36 3.159(14) 4_575
K5 W7 3.758(6) 4_575
K5 W2 3.827(6) .
K5 W6 3.859(6) 4_575
K5 W9 3.909(6) .
W6 K5 3.859(6) 4_576
W7 K5 3.758(6) 4_576
Ho1 O22 2.452(14) 3_666

loop_
_geom_torsion_atom_site_label_1
_geom_torsion_atom_site_label_2
_geom_torsion_atom_site_label_3
_geom_torsion_atom_site_label_4
_geom_torsion
_geom_torsion_site_symmetry_1
_geom_torsion_site_symmetry_2
_geom_torsion_site_symmetry_3
_geom_torsion_site_symmetry_4
O22 C1 O11 Ho1 -10(2) . . . .
C2 C1 O11 Ho1 172.9(18) . . . .
O22 C1 O11 K3 -116.6(18) . . . .
C2 C1 O11 K3 67(3) . . . .
Ho1 C1 O11 K3 -106.2(13) . . . .
O22 C1 O11 K1 130.2(17) . . . 2_655
C2 C1 O11 K1 -47(3) . . . 2_655
Ho1 C1 O11 K1 140.6(13) . . . 2_655
O11 C1 O22 Ho1 11(2) . . . .
C2 C1 O22 Ho1 -172.7(19) . . . .
O11 C1 O22 Ho1 -122.7(19) . . . 3_666
C2 C1 O22 Ho1 54(3) . . . 3_666
Ho1 C1 O22 Ho1 -133.3(18) . . . 3_666
K1 O51 Na1 O43 115.5(8) 3_565 . . .
K1 O51 Na1 O12 28.6(6) 3_565 . . 3_565
K1 O51 Na1 O48 -66.4(7) 3_565 . . .
K1 O51 Na1 O41 -133(23) 3_565 . . .
K1 O51 Na1 O45 -154.2(6) 3_565 . . .
K1 O51 Na1 Na2 160.0(4) 3_565 . . 4_575
K1 O51 Na1 Na2 165.1(6) 3_565 . . 2
K1 O51 Na1 K2 -85.8(6) 3_565 . . .
Na2 O43 Na1 O51 86.6(9) 4_575 . . .
Na2 O43 Na1 O12 168.4(9) 4_575 . . 3_565
Na2 O43 Na1 O48 -84(4) 4_575 . . .
Na2 O43 Na1 O41 -91.6(8) 4_575 . . .
Na2 O43 Na1 O45 2.5(9) 4_575 . . .
Na2 O43 Na1 Na2 37.7(6) 4_575 . . 2
Na2 O43 Na1 K1 126.1(7) 4_575 . . 3_565
Na2 O43 Na1 K2 -66.7(11) 4_575 . . .
K2 O48 Na1 O51 -148.2(8) . . . .
K2 O48 Na1 O43 23(5) . . . .
K2 O48 Na1 O12 129.4(8) . . . 3_565
K2 O48 Na1 O41 30.2(8) . . . .
K2 O48 Na1 O45 -64.2(9) . . . .
K2 O48 Na1 Na2 -49.6(12) . . . 4_575
K2 O48 Na1 Na2 -92.4(9) . . . 2
K2 O48 Na1 K1 174.4(8) . . . 3_565
W5 O41 Na1 O51 -20(24) . . . .
W5 O41 Na1 O43 92.0(11) . . . .
W5 O41 Na1 O12 178.7(9) . . . 3_565
W5 O41 Na1 O48 -86.4(10) . . . .
W5 O41 Na1 O45 1.3(11) . . . .
W5 O41 Na1 Na2 47.4(9) . . . 4_575
W5 O41 Na1 Na2 41.3(11) . . . 2
W5 O41 Na1 K1 -151.1(7) . . . 3_565
W5 O41 Na1 K2 -67.8(8) . . . .
Na2 O45 Na1 O51 -101.0(6) 4_575 . . .
Na2 O45 Na1 O51 -53.1(6) 2 . . .
Na2 O45 Na1 O43 -2.4(9) 4_575 . . .
Na2 O45 Na1 O43 45.5(9) 2 . . .
Na2 O45 Na1 O12 -90(3) 4_575 . . 3_565
Na2 O45 Na1 O12 -42(3) 2 . . 3_565
Na2 O45 Na1 O48 165.4(7) 4_575 . . .
Na2 O45 Na1 O48 -146.8(8) 2 . . .
Na2 O45 Na1 O41 79.7(6) 4_575 . . .
Na2 O45 Na1 O41 127.6(6) 2 . . .
Na2 O45 Na1 Na2 47.9(6) 2 . . 4_575
Na2 O45 Na1 Na2 -47.9(6) 4_575 . . 2
Na2 O45 Na1 K1 -120.0(5) 4_575 . . 3_565
Na2 O45 Na1 K1 -72.1(7) 2 . . 3_565
Na2 O45 Na1 K2 135.0(6) 4_575 . . .
Na2 O45 Na1 K2 -177.1(6) 2 . . .
W7 O19 Na2 Na2 -45(2) . . . 3_566
K5 O19 Na2 Na2 145.3(11) 4_576 . . 3_566
W7 O19 Na2 O43 -124.2(17) . . . 4_576
K5 O19 Na2 O43 66.5(7) 4_576 . . 4_576
W7 O19 Na2 O45 -169.0(13) . . . 4_576
K5 O19 Na2 O45 21.7(16) 4_576 . . 4_576
W7 O19 Na2 O45 -18.9(16) . . . 2_545
K5 O19 Na2 O45 171.8(6) 4_576 . . 2_545
W7 O19 Na2 O18 154.1(16) . . . 4_576
K5 O19 Na2 O18 -15.2(5) 4_576 . . 4_576
W7 O19 Na2 Na1 -140.7(14) . . . 4_576
K5 O19 Na2 Na1 50.0(7) 4_576 . . 4_576
W7 O19 Na2 Na1 15.0(16) . . . 2_545
K5 O19 Na2 Na1 -154.3(5) 4_576 . . 2_545
W7 O19 Na2 K5 169.3(19) . . . 4_576
W8 O21 K1 O46 109.4(7) . . . .
W10 O21 K1 O46 -35.8(8) . . . .
W8 O21 K1 O54 39.3(7) . . . 4_575
W10 O21 K1 O54 -105.9(8) . . . 4_575
W8 O21 K1 O51 -60.3(6) . . . 3_565
W10 O21 K1 O51 154.5(7) . . . 3_565
W8 O21 K1 O17 47.1(18) . . . 4_565
W10 O21 K1 O17 -98.1(16) . . . 4_565
W8 O21 K1 O49 -132.6(7) . . . 2_645
W10 O21 K1 O49 82.2(8) . . . 2_645
W8 O21 K1 O12 -16.8(5) . . . .
W10 O21 K1 O12 -162.0(10) . . . .
W8 O21 K1 O11 179.5(5) . . . 2_645
W10 O21 K1 O11 34.3(10) . . . 2_645
W10 O21 K1 W8 -145.2(12) . . . .
W8 O21 K1 Na1 -31.0(5) . . . 3_565
W10 O21 K1 Na1 -176.2(8) . . . 3_565
W8 O21 K1 K3 -175.7(6) . . . 2_645
W10 O21 K1 K3 39.1(7) . . . 2_645
W8 O12 K1 O46 -39.3(7) . . . .
Na1 O12 K1 O46 147.5(6) 3_565 . . .
W8 O12 K1 O54 -99.8(7) . . . 4_575
Na1 O12 K1 O54 87.1(6) 3_565 . . 4_575
W8 O12 K1 O51 150.4(7) . . . 3_565
Na1 O12 K1 O51 -22.8(5) 3_565 . . 3_565
W8 O12 K1 O17 -142.5(6) . . . 4_565
Na1 O12 K1 O17 44.3(7) 3_565 . . 4_565
W8 O12 K1 O49 77.5(7) . . . 2_645
Na1 O12 K1 O49 -95.6(6) 3_565 . . 2_645
W8 O12 K1 O21 18.0(5) . . . .
Na1 O12 K1 O21 -155.1(7) 3_565 . . .
W8 O12 K1 O11 98.5(19) . . . 2_645
Na1 O12 K1 O11 -74.7(19) 3_565 . . 2_645
Na1 O12 K1 W8 -173.2(9) 3_565 . . .
W8 O12 K1 Na1 173.2(9) . . . 3_565
W8 O12 K1 K3 45.3(8) . . . 2_645
Na1 O12 K1 K3 -127.8(4) 3_565 . . 2_645
W5 O26 K2 O47 177.9(9) . . . .
W12 O26 K2 O47 51.1(13) . . . .
W5 O26 K2 O4 -170.1(7) . . . 2
W12 O26 K2 O4 63.1(6) . . . 2
W5 O26 K2 O14 -7.5(10) . . . 2_545
W12 O26 K2 O14 -134.3(6) . . . 2_545
W5 O26 K2 O37 24.0(5) . . . .
W12 O26 K2 O37 -102.8(7) . . . .
W5 O26 K2 O48 -89.1(7) . . . .
W12 O26 K2 O48 144.1(7) . . . .
W5 O26 K2 O23 105.4(7) . . . .
W12 O26 K2 O23 -21.5(5) . . . .
W5 O26 K2 O13 65.6(6) . . . .
W12 O26 K2 O13 -61.2(6) . . . .
W12 O26 K2 W5 -126.8(10) . . . .
W5 O26 K2 W11 38.6(5) . . . .
W12 O26 K2 W11 -88.2(5) . . . .
W5 O26 K2 W12 126.8(10) . . . .
W5 O26 K2 W7 90.3(5) . . . .
W12 O26 K2 W7 -36.5(5) . . . .
W11 O37 K2 O47 -6.5(13) . . . .
W5 O37 K2 O47 -178.8(8) . . . .
W11 O37 K2 O4 129.6(6) . . . 2
W5 O37 K2 O4 -42.8(8) . . . 2
W11 O37 K2 O14 -53.5(6) . . . 2_545
W5 O37 K2 O14 134.2(6) . . . 2_545
W11 O37 K2 O26 148.5(8) . . . .
W5 O37 K2 O26 -23.8(5) . . . .
W11 O37 K2 O48 -145.2(6) . . . .
W5 O37 K2 O48 42.4(7) . . . .
W11 O37 K2 O23 85.6(6) . . . .
W5 O37 K2 O23 -86.7(6) . . . .
W11 O37 K2 O13 24.0(5) . . . .
W5 O37 K2 O13 -148.3(8) . . . .
W11 O37 K2 W5 172.3(10) . . . .
W5 O37 K2 W11 -172.3(10) . . . .
W11 O37 K2 W12 117.2(6) . . . .
W5 O37 K2 W12 -55.2(4) . . . .
W11 O37 K2 W7 54.9(5) . . . .
W5 O37 K2 W7 -117.4(6) . . . .
Na1 O48 K2 O47 170.8(8) . . . .
Na1 O48 K2 O4 101.7(9) . . . 2
Na1 O48 K2 O14 -113.9(8) . . . 2_545
Na1 O48 K2 O26 21.3(8) . . . .
Na1 O48 K2 O37 -29.6(9) . . . .
Na1 O48 K2 O23 36.6(11) . . . .
Na1 O48 K2 O13 -48.8(16) . . . .
Na1 O48 K2 W5 -9.3(7) . . . .
Na1 O48 K2 W11 -48.5(10) . . . .
Na1 O48 K2 W12 38.2(9) . . . .
Na1 O48 K2 W7 19.9(16) . . . .
W7 O23 K2 O47 64.0(7) . . . .
W12 O23 K2 O47 -127.3(6) . . . .
W7 O23 K2 O4 129.6(6) . . . 2
W12 O23 K2 O4 -61.8(6) . . . 2
W7 O23 K2 O14 -24.7(8) . . . 2_545
W12 O23 K2 O14 143.9(5) . . . 2_545
W7 O23 K2 O26 -146.8(8) . . . .
W12 O23 K2 O26 21.8(5) . . . .
W7 O23 K2 O37 -82.0(6) . . . .
W12 O23 K2 O37 86.6(6) . . . .
W7 O23 K2 O48 -165.3(6) . . . .
W12 O23 K2 O48 3.3(9) . . . .
W7 O23 K2 O13 -19.9(5) . . . .
W12 O23 K2 O13 148.8(7) . . . .
W7 O23 K2 W5 -115.1(6) . . . .
W12 O23 K2 W5 53.5(4) . . . .
W7 O23 K2 W11 -50.8(5) . . . .
W12 O23 K2 W11 117.8(6) . . . .
W7 O23 K2 W12 -168.6(10) . . . .
W12 O23 K2 W7 168.6(10) . . . .
W7 O13 K2 O47 -92.3(6) . . . .
W11 O13 K2 O47 141.4(6) . . . .
W7 O13 K2 O4 -17.5(8) . . . 2
W11 O13 K2 O4 -143.8(5) . . . 2
W7 O13 K2 O14 -164.4(6) . . . 2_545
W11 O13 K2 O14 69.2(5) . . . 2_545
W7 O13 K2 O26 60.1(6) . . . .
W11 O13 K2 O26 -66.3(6) . . . .
W7 O13 K2 O37 103.1(7) . . . .
W11 O13 K2 O37 -23.2(5) . . . .
W7 O13 K2 O48 126.8(11) . . . .
W11 O13 K2 O48 0.4(14) . . . .
W7 O13 K2 O23 19.5(5) . . . .
W11 O13 K2 O23 -106.9(7) . . . .
W7 O13 K2 W5 87.5(5) . . . .
W11 O13 K2 W5 -38.8(5) . . . .
W7 O13 K2 W11 126.3(9) . . . .
W7 O13 K2 W12 34.2(4) . . . .
W11 O13 K2 W12 -92.2(5) . . . .
W11 O13 K2 W7 -126.3(9) . . . .
K1 O49 K3 O11 -46.8(4) 2_655 . . .
K1 O49 K3 O38 -151.9(5) 2_655 . . 2_645
K1 O49 K3 O9 76.6(5) 2_655 . . 2_655
K1 O49 K3 O35 53.2(14) 2_655 . . .
K1 O49 K3 O20 -152.0(6) 2_655 . . .
K1 O49 K3 O8 -74.2(7) 2_655 . . .
K1 O49 K3 O50 -2.9(6) 2_655 . . .
K1 O49 K3 O52 126.5(5) 2_655 . . 4_575
K1 O49 K3 W2 150.0(9) 2_655 . . .
K1 O49 K3 W10 -108.0(5) 2_655 . . .
K1 O49 K3 W3 20.9(7) 2_655 . . .
C1 O11 K3 O49 -88.9(17) . . . .
Ho1 O11 K3 O49 169.3(6) . . . .
K1 O11 K3 O49 42.3(4) 2_655 . . .
C1 O11 K3 O38 -19.8(17) . . . 2_645
Ho1 O11 K3 O38 -121.6(5) . . . 2_645
K1 O11 K3 O38 111.5(4) 2_655 . . 2_645
C1 O11 K3 O9 -156.9(16) . . . 2_655
Ho1 O11 K3 O9 101.3(6) . . . 2_655
K1 O11 K3 O9 -25.7(6) 2_655 . . 2_655
C1 O11 K3 O35 112.9(16) . . . .
Ho1 O11 K3 O35 11.1(6) . . . .
K1 O11 K3 O35 -115.9(4) 2_655 . . .
C1 O11 K3 O20 53.4(17) . . . .
Ho1 O11 K3 O20 -48.4(6) . . . .
K1 O11 K3 O20 -175.4(4) 2_655 . . .
C1 O11 K3 O8 66.3(16) . . . .
Ho1 O11 K3 O8 -35.5(4) . . . .
K1 O11 K3 O8 -162.5(5) 2_655 . . .
C1 O11 K3 O50 136.0(18) . . . .
Ho1 O11 K3 O50 34.2(4) . . . .
K1 O11 K3 O50 -92.7(5) 2_655 . . .
C1 O11 K3 O52 -113(2) . . . 4_575
Ho1 O11 K3 O52 145.7(15) . . . 4_575
K1 O11 K3 O52 18.7(18) 2_655 . . 4_575
C1 O11 K3 W2 84.4(17) . . . .
Ho1 O11 K3 W2 -17.4(6) . . . .
K1 O11 K3 W2 -144.3(3) 2_655 . . .
C1 O11 K3 W10 51.7(16) . . . .
Ho1 O11 K3 W10 -50.1(4) . . . .
K1 O11 K3 W10 -177.1(3) 2_655 . . .
C1 O11 K3 W3 132.0(17) . . . .
Ho1 O11 K3 W3 30.2(4) . . . .
K1 O11 K3 W3 -96.8(3) 2_655 . . .
W2 O35 K3 O49 138.7(12) . . . .
W3 O35 K3 O49 -51.1(15) . . . .
W2 O35 K3 O11 -127.6(5) . . . .
W3 O35 K3 O11 42.5(6) . . . .
W2 O35 K3 O38 -11.2(7) . . . 2_645
W3 O35 K3 O38 158.9(5) . . . 2_645
W2 O35 K3 O9 115.5(5) . . . 2_655
W3 O35 K3 O9 -74.3(5) . . . 2_655
W2 O35 K3 O20 -23.6(4) . . . .
W3 O35 K3 O20 146.6(7) . . . .
W2 O35 K3 O8 -84.4(5) . . . .
W3 O35 K3 O8 85.8(6) . . . .
W2 O35 K3 O50 -153.2(7) . . . .
W3 O35 K3 O50 16.9(4) . . . .
W2 O35 K3 O52 64.4(6) . . . 4_575
W3 O35 K3 O52 -125.5(6) . . . 4_575
W3 O35 K3 W2 170.1(9) . . . .
W2 O35 K3 W10 -55.9(4) . . . .
W3 O35 K3 W10 114.2(5) . . . .
W2 O35 K3 W3 -170.1(9) . . . .
W2 O20 K3 O49 -146.0(7) . . . .
W10 O20 K3 O49 89.3(9) . . . .
W2 O20 K3 O11 121.4(5) . . . .
W10 O20 K3 O11 -3.4(7) . . . .
W2 O20 K3 O38 -146.0(6) . . . 2_645
W10 O20 K3 O38 89.2(5) . . . 2_645
W2 O20 K3 O9 -26.8(7) . . . 2_655
W10 O20 K3 O9 -151.5(5) . . . 2_655
W2 O20 K3 O35 23.4(4) . . . .
W10 O20 K3 O35 -101.4(6) . . . .
W2 O20 K3 O8 107.5(6) . . . .
W10 O20 K3 O8 -17.3(4) . . . .
W2 O20 K3 O50 61.3(5) . . . .
W10 O20 K3 O50 -63.5(5) . . . .
W2 O20 K3 O52 -62.7(5) . . . 4_575
W10 O20 K3 O52 172.5(6) . . . 4_575
W10 O20 K3 W2 -124.8(8) . . . .
W2 O20 K3 W10 124.8(8) . . . .
W2 O20 K3 W3 39.1(4) . . . .
W10 O20 K3 W3 -85.7(4) . . . .
W10 O8 K3 O49 -114.4(7) . . . .
Ho1 O8 K3 O49 68.3(7) . . . .
W10 O8 K3 O11 -145.2(8) . . . .
Ho1 O8 K3 O11 37.4(5) . . . .
W10 O8 K3 O38 -45.3(7) . . . 2_645
Ho1 O8 K3 O38 137.3(5) . . . 2_645
W10 O8 K3 O9 117.3(7) . . . 2_655
Ho1 O8 K3 O9 -60.1(9) . . . 2_655
W10 O8 K3 O35 83.7(7) . . . .
Ho1 O8 K3 O35 -93.7(5) . . . .
W10 O8 K3 O20 19.8(5) . . . .
Ho1 O8 K3 O20 -157.6(7) . . . .
W10 O8 K3 O50 143.1(8) . . . .
Ho1 O8 K3 O50 -34.3(4) . . . .
W10 O8 K3 O52 34.2(10) . . . 4_575
Ho1 O8 K3 O52 -143.2(6) . . . 4_575
W10 O8 K3 W2 51.1(5) . . . .
Ho1 O8 K3 W2 -126.3(5) . . . .
Ho1 O8 K3 W10 -177.4(10) . . . .
W10 O8 K3 W3 115.3(7) . . . .
Ho1 O8 K3 W3 -62.1(4) . . . .
W3 O50 K3 O49 139.3(6) . . . .
Ho1 O50 K3 O49 -85.8(6) . . . .
W3 O50 K3 O11 -170.7(8) . . . .
Ho1 O50 K3 O11 -35.8(5) . . . .
W3 O50 K3 O38 -117.6(9) . . . 2_645
Ho1 O50 K3 O38 17.3(12) . . . 2_645
W3 O50 K3 O9 63.9(7) . . . 2_655
Ho1 O50 K3 O9 -161.2(6) . . . 2_655
W3 O50 K3 O35 -18.8(5) . . . .
Ho1 O50 K3 O35 116.1(7) . . . .
W3 O50 K3 O20 -58.4(7) . . . .
Ho1 O50 K3 O20 76.5(5) . . . .
W3 O50 K3 O8 -100.7(7) . . . .
Ho1 O50 K3 O8 34.2(5) . . . .
W3 O50 K3 O52 28.4(9) . . . 4_575
Ho1 O50 K3 O52 163.3(5) . . . 4_575
W3 O50 K3 W2 -32.0(6) . . . .
Ho1 O50 K3 W2 102.9(5) . . . .
W3 O50 K3 W10 -85.3(6) . . . .
Ho1 O50 K3 W10 49.6(4) . . . .
Ho1 O50 K3 W3 134.9(10) . . . .
W2 O16 K5 O44 125.9(10) . . . .
W9 O16 K5 O44 -45.2(12) . . . .
W2 O16 K5 O39 23.3(5) . . . .
W9 O16 K5 O39 -147.8(8) . . . .
W2 O16 K5 O19 -147.5(6) . . . 4_575
W9 O16 K5 O19 41.4(6) . . . 4_575
W2 O16 K5 O29 -37.9(6) . . . 4_575
W9 O16 K5 O29 150.9(6) . . . 4_575
W2 O16 K5 O18 147.4(8) . . . .
W9 O16 K5 O18 -23.7(5) . . . .
W2 O16 K5 O40 85.4(6) . . . .
W9 O16 K5 O40 -85.7(6) . . . .
W2 O16 K5 O36 -92.9(6) . . . 4_575
W9 O16 K5 O36 96.0(6) . . . 4_575
W2 O16 K5 W7 -122.5(5) . . . 4_575
W9 O16 K5 W7 66.3(6) . . . 4_575
W9 O16 K5 W2 -171.1(10) . . . .
W2 O16 K5 W6 -63.0(5) . . . 4_575
W9 O16 K5 W6 125.9(5) . . . 4_575
W2 O16 K5 W9 171.1(10) . . . .
W2 O39 K5 O44 -158.5(7) . . . .
W8 O39 K5 O44 -31.2(9) . . . .
W2 O39 K5 O16 -23.1(5) . . . .
W8 O39 K5 O16 104.1(7) . . . .
W2 O39 K5 O19 -5.6(12) . . . 4_575
W8 O39 K5 O19 121.7(8) . . . 4_575
W2 O39 K5 O29 83.8(6) . . . 4_575
W8 O39 K5 O29 -149.0(7) . . . 4_575
W2 O39 K5 O18 -65.0(6) . . . .
W8 O39 K5 O18 62.3(6) . . . .
W2 O39 K5 O40 -104.4(6) . . . .
W8 O39 K5 O40 22.9(4) . . . .
W2 O39 K5 O36 55.3(6) . . . 4_575
W8 O39 K5 O36 -177.4(5) . . . 4_575
W2 O39 K5 W7 38.7(8) . . . 4_575
W8 O39 K5 W7 166.0(3) . . . 4_575
W8 O39 K5 W2 127.3(8) . . . .
W2 O39 K5 W6 73.6(5) . . . 4_575
W8 O39 K5 W6 -159.1(5) . . . 4_575
W2 O39 K5 W9 -38.0(5) . . . .
W8 O39 K5 W9 89.3(5) . . . .
W5 O18 K5 O44 64.5(8) . . . .
W9 O18 K5 O44 -169.8(7) . . . .
Na2 O18 K5 O44 -69.6(7) 4_575 . . .
W5 O18 K5 O16 -103.1(7) . . . .
W9 O18 K5 O16 22.7(5) . . . .
Na2 O18 K5 O16 122.9(6) 4_575 . . .
W5 O18 K5 O39 -60.7(6) . . . .
W9 O18 K5 O39 65.1(6) . . . .
Na2 O18 K5 O39 165.3(5) 4_575 . . .
W5 O18 K5 O19 147.7(7) . . . 4_575
W9 O18 K5 O19 -86.6(6) . . . 4_575
Na2 O18 K5 O19 13.6(5) 4_575 . . 4_575
W5 O18 K5 O29 -111.8(8) . . . 4_575
W9 O18 K5 O29 14.0(10) . . . 4_575
Na2 O18 K5 O29 114.1(7) 4_575 . . 4_575
W5 O18 K5 O40 -21.3(5) . . . .
W9 O18 K5 O40 104.5(7) . . . .
Na2 O18 K5 O40 -155.3(7) 4_575 . . .
W5 O18 K5 O36 -178.8(5) . . . 4_575
W9 O18 K5 O36 -53.0(7) . . . 4_575
Na2 O18 K5 O36 47.2(7) 4_575 . . 4_575
W5 O18 K5 W7 156.8(5) . . . 4_575
W9 O18 K5 W7 -77.4(5) . . . 4_575
Na2 O18 K5 W7 22.7(5) 4_575 . . 4_575
W5 O18 K5 W2 -87.6(6) . . . .
W9 O18 K5 W2 38.2(4) . . . .
Na2 O18 K5 W2 138.4(5) 4_575 . . .
W5 O18 K5 W6 -152.6(4) . . . 4_575
W9 O18 K5 W6 -26.8(8) . . . 4_575
Na2 O18 K5 W6 73.4(7) 4_575 . . 4_575
W5 O18 K5 W9 -125.8(9) . . . .
Na2 O18 K5 W9 100.2(7) 4_575 . . .
W8 O40 K5 O44 115.6(7) . . . .
W5 O40 K5 O44 -73.2(7) . . . .
W8 O40 K5 O16 -86.9(6) . . . .
W5 O40 K5 O16 84.2(6) . . . .
W8 O40 K5 O39 -22.8(5) . . . .
W5 O40 K5 O39 148.3(7) . . . .
W8 O40 K5 O19 -163.1(5) . . . 4_575
W5 O40 K5 O19 8.0(8) . . . 4_575
W8 O40 K5 O29 -14.3(7) . . . 4_575
W5 O40 K5 O29 156.8(5) . . . 4_575
W8 O40 K5 O18 -150.1(8) . . . .
W5 O40 K5 O18 21.0(5) . . . .
W8 O40 K5 O36 -82.2(12) . . . 4_575
W5 O40 K5 O36 88.9(13) . . . 4_575
W8 O40 K5 W7 -154.0(4) . . . 4_575
W5 O40 K5 W7 17.1(11) . . . 4_575
W8 O40 K5 W2 -54.5(5) . . . .
W5 O40 K5 W2 116.6(6) . . . .
W8 O40 K5 W6 -26.2(9) . . . 4_575
W5 O40 K5 W6 144.9(4) . . . 4_575
W8 O40 K5 W9 -118.3(6) . . . .
W5 O40 K5 W9 52.8(4) . . . .
W6 O31 Ge1 O6 64.3(9) . . . .
W3 O31 Ge1 O6 -62.2(10) . . . .
W6 O31 Ge1 O15 -55.9(10) . . . .
W3 O31 Ge1 O15 177.5(7) . . . .
W6 O31 Ge1 O10 -175.0(7) . . . .
W3 O31 Ge1 O10 58.5(10) . . . .
W9 O6 Ge1 O31 58.6(9) . . . .
W5 O6 Ge1 O31 -178.5(7) . . . .
W12 O6 Ge1 O31 -58.2(10) . . . .
W9 O6 Ge1 O15 -179.4(7) . . . .
W5 O6 Ge1 O15 -56.6(9) . . . .
W12 O6 Ge1 O15 63.8(9) . . . .
W9 O6 Ge1 O10 -64.8(9) . . . .
W5 O6 Ge1 O10 58.0(10) . . . .
W12 O6 Ge1 O10 178.4(7) . . . .
W7 O15 Ge1 O31 59.6(9) . . . .
W4 O15 Ge1 O31 -58.7(9) . . . .
W11 O15 Ge1 O31 179.9(7) . . . .
W7 O15 Ge1 O6 -61.9(9) . . . .
W4 O15 Ge1 O6 179.8(6) . . . .
W11 O15 Ge1 O6 58.4(9) . . . .
W7 O15 Ge1 O10 -177.6(7) . . . .
W4 O15 Ge1 O10 64.1(8) . . . .
W11 O15 Ge1 O10 -57.3(9) . . . .
W2 O10 Ge1 O31 -60.0(9) . . . .
W10 O10 Ge1 O31 57.5(9) . . . .
W8 O10 Ge1 O31 -178.7(7) . . . .
W2 O10 Ge1 O6 62.1(9) . . . .
W10 O10 Ge1 O6 179.6(7) . . . .
W8 O10 Ge1 O6 -56.6(9) . . . .
W2 O10 Ge1 O15 178.1(7) . . . .
W10 O10 Ge1 O15 -64.4(9) . . . .
W8 O10 Ge1 O15 59.4(9) . . . .
W3 O35 W2 O25 135.2(17) . . . .
K3 O35 W2 O25 -66.8(6) . . . .
W3 O35 W2 O20 -127.4(17) . . . .
K3 O35 W2 O20 30.5(5) . . . .
W3 O35 W2 O16 32.7(17) . . . .
K3 O35 W2 O16 -169.3(5) . . . .
W3 O35 W2 O39 -40(3) . . . .
K3 O35 W2 O39 117.7(16) . . . .
W3 O35 W2 O10 -55.2(17) . . . .
K3 O35 W2 O10 102.7(5) . . . .
W3 O35 W2 K3 -158.0(19) . . . .
W3 O35 W2 K5 42.7(19) . . . .
K3 O35 W2 K5 -159.4(2) . . . .
W10 O20 W2 O25 179.9(8) . . . .
K3 O20 W2 O25 69.3(6) . . . .
W10 O20 W2 O35 80.1(8) . . . .
K3 O20 W2 O35 -30.4(5) . . . .
W10 O20 W2 O16 -8(2) . . . .
K3 O20 W2 O16 -119.0(16) . . . .
W10 O20 W2 O39 -79.9(8) . . . .
K3 O20 W2 O39 169.5(5) . . . .
W10 O20 W2 O10 -6.2(7) . . . .
K3 O20 W2 O10 -116.8(5) . . . .
W10 O20 W2 K3 110.6(8) . . . .
W10 O20 W2 K5 -89.9(7) . . . .
K3 O20 W2 K5 159.5(2) . . . .
W9 O16 W2 O25 -124.8(15) . . . .
K5 O16 W2 O25 70.9(7) . . . .
W9 O16 W2 O35 -25.7(15) . . . .
K5 O16 W2 O35 170.1(6) . . . .
W9 O16 W2 O20 64(3) . . . .
K5 O16 W2 O20 -100.6(16) . . . .
W9 O16 W2 O39 135.2(15) . . . .
K5 O16 W2 O39 -29.0(6) . . . .
W9 O16 W2 O10 61.5(15) . . . .
K5 O16 W2 O10 -102.7(5) . . . .
W9 O16 W2 K3 -37.7(18) . . . .
K5 O16 W2 K3 158.1(2) . . . .
W9 O16 W2 K5 164.3(18) . . . .
W8 O39 W2 O25 167.9(9) . . . .
K5 O39 W2 O25 -73.7(7) . . . .
W8 O39 W2 O35 -17(2) . . . .
K5 O39 W2 O35 101.8(16) . . . .
W8 O39 W2 O20 71.4(8) . . . .
K5 O39 W2 O20 -170.2(6) . . . .
W8 O39 W2 O16 -89.8(8) . . . .
K5 O39 W2 O16 28.6(6) . . . .
W8 O39 W2 O10 -1.0(7) . . . .
K5 O39 W2 O10 117.4(6) . . . .
W8 O39 W2 K3 83.1(9) . . . .
K5 O39 W2 K3 -158.5(2) . . . .
W8 O39 W2 K5 -118.4(10) . . . .
Ge1 O10 W2 O25 164(3) . . . .
W10 O10 W2 O25 34(3) . . . .
W8 O10 W2 O25 -62(3) . . . .
Ge1 O10 W2 O35 41.7(8) . . . .
W10 O10 W2 O35 -88.4(6) . . . .
W8 O10 W2 O35 175.4(6) . . . .
Ge1 O10 W2 O20 134.7(9) . . . .
W10 O10 W2 O20 4.6(5) . . . .
W8 O10 W2 O20 -91.5(6) . . . .
Ge1 O10 W2 O16 -46.0(9) . . . .
W10 O10 W2 O16 -176.2(6) . . . .
W8 O10 W2 O16 87.7(6) . . . .
Ge1 O10 W2 O39 -133.0(9) . . . .
W10 O10 W2 O39 96.9(6) . . . .
W8 O10 W2 O39 0.7(5) . . . .
Ge1 O10 W2 K3 90.8(8) . . . .
W10 O10 W2 K3 -39.3(4) . . . .
W8 O10 W2 K3 -135.5(4) . . . .
Ge1 O10 W2 K5 -91.7(7) . . . .
W10 O10 W2 K5 138.2(3) . . . .
W8 O10 W2 K5 42.0(4) . . . .
O49 K3 W2 O25 -22.0(13) . . . .
O11 K3 W2 O25 177.7(6) . . . .
O38 K3 W2 O25 -76.6(6) 2_645 . . .
O9 K3 W2 O25 48.8(6) 2_655 . . .
O35 K3 W2 O25 112.5(7) . . . .
O20 K3 W2 O25 -108.8(7) . . . .
O8 K3 W2 O25 -165.2(6) . . . .
O50 K3 W2 O25 133.8(6) . . . .
O52 K3 W2 O25 2.9(6) 4_575 . . .
W10 K3 W2 O25 -139.8(5) . . . .
W3 K3 W2 O25 118.1(5) . . . .
O49 K3 W2 O35 -134.5(13) . . . .
O11 K3 W2 O35 65.2(6) . . . .
O38 K3 W2 O35 170.9(6) 2_645 . . .
O9 K3 W2 O35 -63.7(6) 2_655 . . .
O20 K3 W2 O35 138.7(7) . . . .
O8 K3 W2 O35 82.3(6) . . . .
O50 K3 W2 O35 21.3(6) . . . .
O52 K3 W2 O35 -109.6(6) 4_575 . . .
W10 K3 W2 O35 107.7(5) . . . .
W3 K3 W2 O35 5.6(5) . . . .
O49 K3 W2 O20 86.8(13) . . . .
O11 K3 W2 O20 -73.5(6) . . . .
O38 K3 W2 O20 32.2(6) 2_645 . . .
O9 K3 W2 O20 157.6(6) 2_655 . . .
O35 K3 W2 O20 -138.7(7) . . . .
O8 K3 W2 O20 -56.4(6) . . . .
O50 K3 W2 O20 -117.4(6) . . . .
O52 K3 W2 O20 111.6(6) 4_575 . . .
W10 K3 W2 O20 -31.1(5) . . . .
W3 K3 W2 O20 -133.1(5) . . . .
O49 K3 W2 O16 -118.8(13) . . . .
O11 K3 W2 O16 81.0(7) . . . .
O38 K3 W2 O16 -173.4(7) 2_645 . . .
O9 K3 W2 O16 -48.0(7) 2_655 . . .
O35 K3 W2 O16 15.7(8) . . . .
O20 K3 W2 O16 154.4(8) . . . .
O8 K3 W2 O16 98.0(7) . . . .
O50 K3 W2 O16 37.1(7) . . . .
O52 K3 W2 O16 -93.9(7) 4_575 . . .
W10 K3 W2 O16 123.4(6) . . . .
W3 K3 W2 O16 21.3(6) . . . .
O49 K3 W2 O39 71.5(13) . . . .
O11 K3 W2 O39 -88.7(7) . . . .
O38 K3 W2 O39 16.9(7) 2_645 . . .
O9 K3 W2 O39 142.3(6) 2_655 . . .
O35 K3 W2 O39 -154.0(8) . . . .
O20 K3 W2 O39 -15.3(8) . . . .
O8 K3 W2 O39 -71.7(6) . . . .
O50 K3 W2 O39 -132.7(6) . . . .
O52 K3 W2 O39 96.4(7) 4_575 . . .
W10 K3 W2 O39 -46.3(6) . . . .
W3 K3 W2 O39 -148.4(6) . . . .
O49 K3 W2 O10 146.0(12) . . . .
O11 K3 W2 O10 -14.3(5) . . . .
O38 K3 W2 O10 91.3(4) 2_645 . . .
O9 K3 W2 O10 -143.2(4) 2_655 . . .
O35 K3 W2 O10 -79.5(6) . . . .
O20 K3 W2 O10 59.2(6) . . . .
O8 K3 W2 O10 2.7(4) . . . .
O50 K3 W2 O10 -58.2(4) . . . .
O52 K3 W2 O10 170.8(5) 4_575 . . .
W10 K3 W2 O10 28.1(3) . . . .
W3 K3 W2 O10 -74.0(3) . . . .
O49 K3 W2 K5 -24.9(14) . . . .
O11 K3 W2 K5 174.8(5) . . . .
O38 K3 W2 K5 -79.6(5) 2_645 . . .
O9 K3 W2 K5 45.8(6) 2_655 . . .
O35 K3 W2 K5 109.5(7) . . . .
O20 K3 W2 K5 -111.7(6) . . . .
O8 K3 W2 K5 -168.2(5) . . . .
O50 K3 W2 K5 130.9(5) . . . .
O52 K3 W2 K5 -0.1(6) 4_575 . . .
W10 K3 W2 K5 -142.8(4) . . . .
W3 K3 W2 K5 115.1(4) . . . .
O44 K5 W2 O25 146.9(12) . . . .
O16 K5 W2 O25 -112.3(8) . . . .
O39 K5 W2 O25 108.7(8) . . . .
O19 K5 W2 O25 -74.7(6) 4_575 . . .
O29 K5 W2 O25 25.6(6) 4_575 . . .
O18 K5 W2 O25 -138.6(6) . . . .
O40 K5 W2 O25 167.6(6) . . . .
O36 K5 W2 O25 -22.3(6) 4_575 . . .
W7 K5 W2 O25 -45.5(5) 4_575 . . .
W6 K5 W2 O25 4.2(5) 4_575 . . .
W9 K5 W2 O25 -117.3(5) . . . .
O44 K5 W2 O35 -114.4(12) . . . .
O16 K5 W2 O35 -13.7(8) . . . .
O39 K5 W2 O35 -152.6(8) . . . .
O19 K5 W2 O35 24.0(7) 4_575 . . .
O29 K5 W2 O35 124.2(6) 4_575 . . .
O18 K5 W2 O35 -39.9(7) . . . .
O40 K5 W2 O35 -93.8(6) . . . .
O36 K5 W2 O35 76.3(6) 4_575 . . .
W7 K5 W2 O35 53.1(6) 4_575 . . .
W6 K5 W2 O35 102.8(6) 4_575 . . .
W9 K5 W2 O35 -18.7(6) . . . .
O44 K5 W2 O20 51.8(12) . . . .
O16 K5 W2 O20 152.5(8) . . . .
O39 K5 W2 O20 13.6(8) . . . .
O19 K5 W2 O20 -169.8(6) 4_575 . . .
O29 K5 W2 O20 -69.5(6) 4_575 . . .
O18 K5 W2 O20 126.3(6) . . . .
O40 K5 W2 O20 72.5(6) . . . .
O36 K5 W2 O20 -117.5(6) 4_575 . . .
W7 K5 W2 O20 -140.7(6) 4_575 . . .
W6 K5 W2 O20 -90.9(6) 4_575 . . .
W9 K5 W2 O20 147.6(5) . . . .
O44 K5 W2 O16 -100.7(12) . . . .
O39 K5 W2 O16 -138.9(8) . . . .
O19 K5 W2 O16 37.7(7) 4_575 . . .
O29 K5 W2 O16 137.9(7) 4_575 . . .
O18 K5 W2 O16 -26.2(6) . . . .
O40 K5 W2 O16 -80.1(6) . . . .
O36 K5 W2 O16 90.0(6) 4_575 . . .
W7 K5 W2 O16 66.8(6) 4_575 . . .
W6 K5 W2 O16 116.5(6) 4_575 . . .
W9 K5 W2 O16 -5.0(6) . . . .
O44 K5 W2 O39 38.2(12) . . . .
O16 K5 W2 O39 138.9(8) . . . .
O19 K5 W2 O39 176.6(7) 4_575 . . .
O29 K5 W2 O39 -83.1(6) 4_575 . . .
O18 K5 W2 O39 112.7(6) . . . .
O40 K5 W2 O39 58.8(6) . . . .
O36 K5 W2 O39 -131.1(6) 4_575 . . .
W7 K5 W2 O39 -154.3(6) 4_575 . . .
W6 K5 W2 O39 -104.6(6) 4_575 . . .
W9 K5 W2 O39 133.9(6) . . . .
O44 K5 W2 O10 -21.1(11) . . . .
O16 K5 W2 O10 79.6(7) . . . .
O39 K5 W2 O10 -59.3(7) . . . .
O19 K5 W2 O10 117.3(5) 4_575 . . .
O29 K5 W2 O10 -142.4(4) 4_575 . . .
O18 K5 W2 O10 53.4(4) . . . .
O40 K5 W2 O10 -0.4(4) . . . .
O36 K5 W2 O10 169.6(4) 4_575 . . .
W7 K5 W2 O10 146.4(4) 4_575 . . .
W6 K5 W2 O10 -163.8(3) 4_575 . . .
W9 K5 W2 O10 74.7(3) . . . .
O44 K5 W2 K3 149.8(11) . . . .
O16 K5 W2 K3 -109.4(7) . . . .
O39 K5 W2 K3 111.6(7) . . . .
O19 K5 W2 K3 -71.7(6) 4_575 . . .
O29 K5 W2 K3 28.5(6) 4_575 . . .
O18 K5 W2 K3 -135.7(5) . . . .
O40 K5 W2 K3 170.5(5) . . . .
O36 K5 W2 K3 -19.4(6) 4_575 . . .
W7 K5 W2 K3 -42.6(5) 4_575 . . .
W6 K5 W2 K3 7.1(5) 4_575 . . .
W9 K5 W2 K3 -114.4(4) . . . .
K3 O38 W3 O50 -154(2) 2_655 . . .
K3 O38 W3 O5 -56(2) 2_655 . . .
K3 O38 W3 O35 113(2) 2_655 . . .
K3 O38 W3 O32 32(2) 2_655 . . .
K3 O38 W3 O31 -42(6) 2_655 . . .
K3 O38 W3 K3 159(2) 2_655 . . .
Ho1 O50 W3 O38 167.7(8) . . . .
K3 O50 W3 O38 -78.6(6) . . . .
Ho1 O50 W3 O5 67.1(9) . . . .
K3 O50 W3 O5 -179.3(6) . . . .
Ho1 O50 W3 O35 -91.0(9) . . . .
K3 O50 W3 O35 22.6(6) . . . .
Ho1 O50 W3 O32 -30(3) . . . .
K3 O50 W3 O32 83(2) . . . .
Ho1 O50 W3 O31 -4.9(8) . . . .
K3 O50 W3 O31 108.8(6) . . . .
Ho1 O50 W3 K3 -113.7(11) . . . .
W6 O5 W3 O38 -174.1(8) . . . .
W6 O5 W3 O50 -71.5(9) . . . .
W6 O5 W3 O35 34(2) . . . .
W6 O5 W3 O32 91.0(8) . . . .
W6 O5 W3 O31 7.9(7) . . . .
W6 O5 W3 K3 -72.4(11) . . . .
W2 O35 W3 O38 -124.0(17) . . . .
K3 O35 W3 O38 78.4(6) . . . .
W2 O35 W3 O50 134.1(17) . . . .
K3 O35 W3 O50 -23.5(6) . . . .
W2 O35 W3 O5 28(3) . . . .
K3 O35 W3 O5 -129.8(14) . . . .
W2 O35 W3 O32 -30.4(16) . . . .
K3 O35 W3 O32 172.0(6) . . . .
W2 O35 W3 O31 52.7(17) . . . .
K3 O35 W3 O31 -104.9(5) . . . .
W2 O35 W3 K3 158(2) . . . .
W9 O32 W3 O38 126(2) . . . .
W9 O32 W3 O50 -36(3) . . . .
W9 O32 W3 O5 -135(2) . . . .
W9 O32 W3 O35 26(2) . . . .
W9 O32 W3 O31 -62(2) . . . .
W9 O32 W3 K3 33(2) . . . .
Ge1 O31 W3 O38 117(4) . . . .
W6 O31 W3 O38 -21(5) . . . .
Ge1 O31 W3 O50 -129.4(9) . . . .
W6 O31 W3 O50 92.0(6) . . . .
Ge1 O31 W3 O5 132.3(10) . . . .
W6 O31 W3 O5 -6.3(6) . . . .
Ge1 O31 W3 O35 -37.9(9) . . . .
W6 O31 W3 O35 -176.5(6) . . . .
Ge1 O31 W3 O32 43.0(9) . . . .
W6 O31 W3 O32 -95.6(6) . . . .
Ge1 O31 W3 K3 -83.2(8) . . . .
W6 O31 W3 K3 138.3(4) . . . .
O49 K3 W3 O38 51.0(7) . . . .
O11 K3 W3 O38 114.2(6) . . . .
O38 K3 W3 O38 -143.4(4) 2_645 . . .
O9 K3 W3 O38 -6.0(5) 2_655 . . .
O35 K3 W3 O38 -105.8(7) . . . .
O20 K3 W3 O38 -133.2(5) . . . .
O8 K3 W3 O38 172.7(5) . . . .
O50 K3 W3 O38 106.1(8) . . . .
O52 K3 W3 O38 -50.3(6) 4_575 . . .
W2 K3 W3 O38 -111.5(4) . . . .
W10 K3 W3 O38 -163.6(4) . . . .
O49 K3 W3 O50 -55.2(8) . . . .
O11 K3 W3 O50 8.1(7) . . . .
O38 K3 W3 O50 110.5(9) 2_645 . . .
O9 K3 W3 O50 -112.2(7) 2_655 . . .
O35 K3 W3 O50 148.1(9) . . . .
O20 K3 W3 O50 120.6(7) . . . .
O8 K3 W3 O50 66.6(7) . . . .
O52 K3 W3 O50 -156.4(8) 4_575 . . .
W2 K3 W3 O50 142.3(7) . . . .
W10 K3 W3 O50 90.3(7) . . . .
O49 K3 W3 O5 -53.9(10) . . . .
O11 K3 W3 O5 9.3(9) . . . .
O38 K3 W3 O5 111.7(10) 2_645 . . .
O9 K3 W3 O5 -110.9(8) 2_655 . . .
O35 K3 W3 O5 149.3(9) . . . .
O20 K3 W3 O5 121.8(8) . . . .
O8 K3 W3 O5 67.8(8) . . . .
O50 K3 W3 O5 1.2(10) . . . .
O52 K3 W3 O5 -155.2(8) 4_575 . . .
W2 K3 W3 O5 143.5(8) . . . .
W10 K3 W3 O5 91.5(8) . . . .
O49 K3 W3 O35 156.8(8) . . . .
O11 K3 W3 O35 -140.0(6) . . . .
O38 K3 W3 O35 -37.6(8) 2_645 . . .
O9 K3 W3 O35 99.8(6) 2_655 . . .
O20 K3 W3 O35 -27.5(6) . . . .
O8 K3 W3 O35 -81.5(6) . . . .
O50 K3 W3 O35 -148.1(9) . . . .
O52 K3 W3 O35 55.5(6) 4_575 . . .
W2 K3 W3 O35 -5.7(5) . . . .
W10 K3 W3 O35 -57.8(5) . . . .
O49 K3 W3 O32 146.9(7) . . . .
O11 K3 W3 O32 -149.8(6) . . . .
O38 K3 W3 O32 -47.4(8) 2_645 . . .
O9 K3 W3 O32 89.9(6) 2_655 . . .
O35 K3 W3 O32 -9.9(7) . . . .
O20 K3 W3 O32 -37.3(6) . . . .
O8 K3 W3 O32 -91.3(6) . . . .
O50 K3 W3 O32 -157.9(8) . . . .
O52 K3 W3 O32 45.7(6) 4_575 . . .
W2 K3 W3 O32 -15.6(5) . . . .
W10 K3 W3 O32 -67.6(5) . . . .
O49 K3 W3 O31 -126.3(6) . . . .
O11 K3 W3 O31 -63.0(5) . . . .
O38 K3 W3 O31 39.4(7) 2_645 . . .
O9 K3 W3 O31 176.7(5) 2_655 . . .
O35 K3 W3 O31 77.0(6) . . . .
O20 K3 W3 O31 49.5(4) . . . .
O8 K3 W3 O31 -4.5(5) . . . .
O50 K3 W3 O31 -71.1(7) . . . .
O52 K3 W3 O31 132.5(5) 4_575 . . .
W2 K3 W3 O31 71.2(4) . . . .
W10 K3 W3 O31 19.2(4) . . . .
K1 O17 W4 O34 84.8(11) 4_566 . . .
K1 O17 W4 O27 179.6(10) 4_566 . . .
K1 O17 W4 O28 -12.6(12) 4_566 . . .
K1 O17 W4 O2 -95.1(11) 4_566 . . .
K1 O17 W4 O15 -62(3) 4_566 . . .
Ho1 O34 W4 O17 98(2) . . . .
Ho1 O34 W4 O27 -7(2) . . . .
Ho1 O34 W4 O28 -161(2) . . . .
Ho1 O34 W4 O2 -82(3) . . . .
Ho1 O34 W4 O15 -90(2) . . . .
W10 O27 W4 O17 -115.4(14) . . . .
W10 O27 W4 O34 -11.7(14) . . . .
W10 O27 W4 O28 92.6(19) . . . .
W10 O27 W4 O2 148.6(14) . . . .
W10 O27 W4 O15 77.5(13) . . . .
W7 O28 W4 O17 -174.6(9) . . . .
W7 O28 W4 O34 81.4(9) . . . .
W7 O28 W4 O27 -22.1(19) . . . .
W7 O28 W4 O2 -78.4(9) . . . .
W7 O28 W4 O15 -6.2(7) . . . .
W11 O2 W4 O17 173.8(8) . . . .
W11 O2 W4 O34 -6(2) . . . .
W11 O2 W4 O27 -82.7(9) . . . .
W11 O2 W4 O28 75.6(9) . . . .
W11 O2 W4 O15 2.4(7) . . . .
Ge1 O15 W4 O17 -172.4(19) . . . .
W7 O15 W4 O17 56(2) . . . .
W11 O15 W4 O17 -37(2) . . . .
Ge1 O15 W4 O34 40.2(8) . . . .
W7 O15 W4 O34 -91.1(6) . . . .
W11 O15 W4 O34 175.5(5) . . . .
Ge1 O15 W4 O27 -51.2(8) . . . .
W7 O15 W4 O27 177.5(6) . . . .
W11 O15 W4 O27 84.1(5) . . . .
Ge1 O15 W4 O28 135.8(9) . . . .
W7 O15 W4 O28 4.5(5) . . . .
W11 O15 W4 O28 -89.0(6) . . . .
Ge1 O15 W4 O2 -136.8(8) . . . .
W7 O15 W4 O2 91.8(6) . . . .
W11 O15 W4 O2 -1.6(5) . . . .
Na1 O41 W5 O18 -60.4(10) . . . .
Na1 O41 W5 O26 30.7(10) . . . .
Na1 O41 W5 O40 -151.9(9) . . . .
Na1 O41 W5 O37 119.8(9) . . . .
Na1 O41 W5 O6 -8(4) . . . .
Na1 O41 W5 K2 75.5(8) . . . .
Na1 O41 W5 K5 -105.9(9) . . . .
W9 O18 W5 O41 170.8(8) . . . .
Na2 O18 W5 O41 39.3(9) 4_575 . . .
K5 O18 W5 O41 -76.0(7) . . . .
W9 O18 W5 O26 72.2(9) . . . .
Na2 O18 W5 O26 -59.3(8) 4_575 . . .
K5 O18 W5 O26 -174.7(7) . . . .
W9 O18 W5 O40 -86.0(9) . . . .
Na2 O18 W5 O40 142.5(8) 4_575 . . .
K5 O18 W5 O40 27.1(6) . . . .
W9 O18 W5 O37 -10(2) . . . .
Na2 O18 W5 O37 -141.4(14) 4_575 . . .
K5 O18 W5 O37 103.3(15) . . . .
W9 O18 W5 O6 -0.8(7) . . . .
Na2 O18 W5 O6 -132.3(9) 4_575 . . .
K5 O18 W5 O6 112.4(6) . . . .
W9 O18 W5 K2 81.6(10) . . . .
Na2 O18 W5 K2 -49.8(11) 4_575 . . .
K5 O18 W5 K2 -165.2(2) . . . .
W9 O18 W5 K5 -113.2(10) . . . .
Na2 O18 W5 K5 115.4(10) 4_575 . . .
W12 O26 W5 O41 -172.5(8) . . . .
K2 O26 W5 O41 70.0(7) . . . .
W12 O26 W5 O18 -71.3(8) . . . .
K2 O26 W5 O18 171.2(6) . . . .
W12 O26 W5 O40 14(2) . . . .
K2 O26 W5 O40 -103.2(15) . . . .
W12 O26 W5 O37 87.7(8) . . . .
K2 O26 W5 O37 -29.9(6) . . . .
W12 O26 W5 O6 0.8(7) . . . .
K2 O26 W5 O6 -116.7(6) . . . .
W12 O26 W5 K2 117.5(9) . . . .
W12 O26 W5 K5 -76.9(9) . . . .
K2 O26 W5 K5 165.5(2) . . . .
W8 O40 W5 O41 -124.7(18) . . . .
K5 O40 W5 O41 74.6(7) . . . .
W8 O40 W5 O18 134.1(18) . . . .
K5 O40 W5 O18 -26.6(6) . . . .
W8 O40 W5 O26 48(3) . . . .
K5 O40 W5 O26 -112.4(14) . . . .
W8 O40 W5 O37 -25.2(18) . . . .
K5 O40 W5 O37 174.0(6) . . . .
W8 O40 W5 O6 61.4(18) . . . .
K5 O40 W5 O6 -99.3(5) . . . .
W8 O40 W5 K2 -34(2) . . . .
K5 O40 W5 K2 165.03(19) . . . .
W8 O40 W5 K5 161(2) . . . .
W11 O37 W5 O41 126.3(16) . . . .
K2 O37 W5 O41 -68.5(6) . . . .
W11 O37 W5 O18 -53(3) . . . .
K2 O37 W5 O18 112.2(16) . . . .
W11 O37 W5 O26 -135.4(16) . . . .
K2 O37 W5 O26 29.8(6) . . . .
W11 O37 W5 O40 23.7(16) . . . .
K2 O37 W5 O40 -171.2(6) . . . .
W11 O37 W5 O6 -61.7(16) . . . .
K2 O37 W5 O6 103.5(5) . . . .
W11 O37 W5 K2 -165.2(19) . . . .
W11 O37 W5 K5 29.8(19) . . . .
K2 O37 W5 K5 -165.0(2) . . . .
Ge1 O6 W5 O41 172(3) . . . .
W9 O6 W5 O41 -53(3) . . . .
W12 O6 W5 O41 40(3) . . . .
Ge1 O6 W5 O18 -134.1(10) . . . .
W9 O6 W5 O18 0.6(5) . . . .
W12 O6 W5 O18 94.0(6) . . . .
Ge1 O6 W5 O26 131.2(9) . . . .
W9 O6 W5 O26 -94.0(6) . . . .
W12 O6 W5 O26 -0.6(5) . . . .
Ge1 O6 W5 O40 -43.8(9) . . . .
W9 O6 W5 O40 91.0(5) . . . .
W12 O6 W5 O40 -175.6(5) . . . .
Ge1 O6 W5 O37 42.6(9) . . . .
W9 O6 W5 O37 177.3(6) . . . .
W12 O6 W5 O37 -89.3(5) . . . .
Ge1 O6 W5 K2 89.3(8) . . . .
W9 O6 W5 K2 -135.9(4) . . . .
W12 O6 W5 K2 -42.5(4) . . . .
Ge1 O6 W5 K5 -91.3(8) . . . .
W9 O6 W5 K5 43.4(4) . . . .
W12 O6 W5 K5 136.8(3) . . . .
O47 K2 W5 O41 147(22) . . . .
O4 K2 W5 O41 -99.8(6) 2 . . .
O14 K2 W5 O41 64.5(6) 2_545 . . .
O26 K2 W5 O41 -109.9(8) . . . .
O37 K2 W5 O41 112.1(8) . . . .
O48 K2 W5 O41 -25.5(6) . . . .
O23 K2 W5 O41 -168.6(6) . . . .
O13 K2 W5 O41 137.5(6) . . . .
W11 K2 W5 O41 116.4(5) . . . .
W12 K2 W5 O41 -139.5(5) . . . .
W7 K2 W5 O41 166.1(5) . . . .
O47 K2 W5 O18 -116(22) . . . .
O4 K2 W5 O18 -2.7(8) 2 . . .
O14 K2 W5 O18 161.7(7) 2_545 . . .
O26 K2 W5 O18 -12.8(9) . . . .
O37 K2 W5 O18 -150.8(9) . . . .
O48 K2 W5 O18 71.6(8) . . . .
O23 K2 W5 O18 -71.5(7) . . . .
O13 K2 W5 O18 -125.4(7) . . . .
W11 K2 W5 O18 -146.5(7) . . . .
W12 K2 W5 O18 -42.4(7) . . . .
W7 K2 W5 O18 -96.7(7) . . . .
O47 K2 W5 O26 -103(22) . . . .
O4 K2 W5 O26 10.1(7) 2 . . .
O14 K2 W5 O26 174.5(7) 2_545 . . .
O37 K2 W5 O26 -138.0(9) . . . .
O48 K2 W5 O26 84.5(7) . . . .
O23 K2 W5 O26 -58.7(7) . . . .
O13 K2 W5 O26 -112.6(7) . . . .
W11 K2 W5 O26 -133.7(6) . . . .
W12 K2 W5 O26 -29.6(6) . . . .
W7 K2 W5 O26 -83.9(6) . . . .
O47 K2 W5 O40 47(22) . . . .
O4 K2 W5 O40 160.3(7) 2 . . .
O14 K2 W5 O40 -35.4(7) 2_545 . . .
O26 K2 W5 O40 150.1(9) . . . .
O37 K2 W5 O40 12.1(8) . . . .
O48 K2 W5 O40 -125.4(7) . . . .
O23 K2 W5 O40 91.4(7) . . . .
O13 K2 W5 O40 37.5(7) . . . .
W11 K2 W5 O40 16.4(6) . . . .
W12 K2 W5 O40 120.6(6) . . . .
W7 K2 W5 O40 66.2(6) . . . .
O47 K2 W5 O37 35(22) . . . .
O4 K2 W5 O37 148.1(7) 2 . . .
O14 K2 W5 O37 -47.5(7) 2_545 . . .
O26 K2 W5 O37 138.0(9) . . . .
O48 K2 W5 O37 -137.6(7) . . . .
O23 K2 W5 O37 79.3(7) . . . .
O13 K2 W5 O37 25.4(6) . . . .
W11 K2 W5 O37 4.3(6) . . . .
W12 K2 W5 O37 108.4(6) . . . .
W7 K2 W5 O37 54.1(6) . . . .
O47 K2 W5 O6 -43(22) . . . .
O4 K2 W5 O6 70.0(5) 2 . . .
O14 K2 W5 O6 -125.7(5) 2_545 . . .
O26 K2 W5 O6 59.8(7) . . . .
O37 K2 W5 O6 -78.2(7) . . . .
O48 K2 W5 O6 144.3(5) . . . .
O23 K2 W5 O6 1.1(5) . . . .
O13 K2 W5 O6 -52.8(4) . . . .
W11 K2 W5 O6 -73.9(4) . . . .
W12 K2 W5 O6 30.2(3) . . . .
W7 K2 W5 O6 -24.1(4) . . . .
O47 K2 W5 K5 140(22) . . . .
O4 K2 W5 K5 -106.6(7) 2 . . .
O14 K2 W5 K5 57.7(7) 2_545 . . .
O26 K2 W5 K5 -116.7(8) . . . .
O37 K2 W5 K5 105.3(8) . . . .
O48 K2 W5 K5 -32.3(7) . . . .
O23 K2 W5 K5 -175.4(6) . . . .
O13 K2 W5 K5 130.7(6) . . . .
W11 K2 W5 K5 109.6(6) . . . .
W12 K2 W5 K5 -146.3(6) . . . .
W7 K2 W5 K5 159.3(6) . . . .
O44 K5 W5 O41 -6.2(7) . . . .
O16 K5 W5 O41 168.5(6) . . . .
O39 K5 W5 O41 -135.4(6) . . . .
O19 K5 W5 O41 76.6(6) 4_575 . . .
O29 K5 W5 O41 -145.7(7) 4_575 . . .
O18 K5 W5 O41 107.6(8) . . . .
O40 K5 W5 O41 -110.0(8) . . . .
O36 K5 W5 O41 109.5(7) 4_575 . . .
W7 K5 W5 O41 80.0(5) 4_575 . . .
W2 K5 W5 O41 -165.3(5) . . . .
W6 K5 W5 O41 168.6(7) 4_575 . . .
W9 K5 W5 O41 138.8(5) . . . .
O44 K5 W5 O18 -113.8(8) . . . .
O16 K5 W5 O18 60.9(7) . . . .
O39 K5 W5 O18 116.9(7) . . . .
O19 K5 W5 O18 -31.1(7) 4_575 . . .
O29 K5 W5 O18 106.7(9) 4_575 . . .
O40 K5 W5 O18 142.3(9) . . . .
O36 K5 W5 O18 1.8(8) 4_575 . . .
W7 K5 W5 O18 -27.7(6) 4_575 . . .
W2 K5 W5 O18 87.0(6) . . . .
W6 K5 W5 O18 60.9(8) 4_575 . . .
W9 K5 W5 O18 31.1(6) . . . .
O44 K5 W5 O26 -106.1(9) . . . .
O16 K5 W5 O26 68.6(8) . . . .
O39 K5 W5 O26 124.7(7) . . . .
O19 K5 W5 O26 -23.3(8) 4_575 . . .
O29 K5 W5 O26 114.4(9) 4_575 . . .
O18 K5 W5 O26 7.8(10) . . . .
O40 K5 W5 O26 150.1(9) . . . .
O36 K5 W5 O26 9.6(9) 4_575 . . .
W7 K5 W5 O26 -19.9(7) 4_575 . . .
W2 K5 W5 O26 94.8(7) . . . .
W6 K5 W5 O26 68.7(9) 4_575 . . .
W9 K5 W5 O26 38.9(7) . . . .
O44 K5 W5 O40 103.9(8) . . . .
O16 K5 W5 O40 -81.5(7) . . . .
O39 K5 W5 O40 -25.4(6) . . . .
O19 K5 W5 O40 -173.4(7) 4_575 . . .
O29 K5 W5 O40 -35.7(8) 4_575 . . .
O18 K5 W5 O40 -142.3(9) . . . .
O36 K5 W5 O40 -140.5(8) 4_575 . . .
W7 K5 W5 O40 -170.0(6) 4_575 . . .
W2 K5 W5 O40 -55.3(6) . . . .
W6 K5 W5 O40 -81.4(7) 4_575 . . .
W9 K5 W5 O40 -111.2(6) . . . .
O44 K5 W5 O37 95.6(8) . . . .
O16 K5 W5 O37 -89.7(7) . . . .
O39 K5 W5 O37 -33.7(7) . . . .
O19 K5 W5 O37 178.3(7) 4_575 . . .
O29 K5 W5 O37 -44.0(9) 4_575 . . .
O18 K5 W5 O37 -150.6(9) . . . .
O40 K5 W5 O37 -8.3(9) . . . .
O36 K5 W5 O37 -148.8(8) 4_575 . . .
W7 K5 W5 O37 -178.3(6) 4_575 . . .
W2 K5 W5 O37 -63.6(6) . . . .
W6 K5 W5 O37 -89.7(8) 4_575 . . .
W9 K5 W5 O37 -119.5(6) . . . .
O44 K5 W5 O6 -176.0(6) . . . .
O16 K5 W5 O6 -1.3(5) . . . .
O39 K5 W5 O6 54.7(5) . . . .
O19 K5 W5 O6 -93.3(5) 4_575 . . .
O29 K5 W5 O6 44.5(7) 4_575 . . .
O18 K5 W5 O6 -62.2(7) . . . .
O40 K5 W5 O6 80.1(7) . . . .
O36 K5 W5 O6 -60.4(7) 4_575 . . .
W7 K5 W5 O6 -89.9(4) 4_575 . . .
W2 K5 W5 O6 24.8(4) . . . .
W6 K5 W5 O6 -1.3(6) 4_575 . . .
W9 K5 W5 O6 -31.1(3) . . . .
O44 K5 W5 K2 0.6(8) . . . .
O16 K5 W5 K2 175.2(6) . . . .
O39 K5 W5 K2 -128.7(6) . . . .
O19 K5 W5 K2 83.3(7) 4_575 . . .
O29 K5 W5 K2 -139.0(7) 4_575 . . .
O18 K5 W5 K2 114.4(9) . . . .
O40 K5 W5 K2 -103.3(8) . . . .
O36 K5 W5 K2 116.2(7) 4_575 . . .
W7 K5 W5 K2 86.7(6) 4_575 . . .
W2 K5 W5 K2 -158.6(6) . . . .
W6 K5 W5 K2 175.3(4) 4_575 . . .
W9 K5 W5 K2 145.5(6) . . . .
Ho1 O7 W6 O29 -174.1(8) . . . .
Ho1 O7 W6 O36 83.5(9) . . . .
Ho1 O7 W6 O5 -75.1(9) . . . .
Ho1 O7 W6 O33 4(3) . . . .
Ho1 O7 W6 O31 -1.1(8) . . . .
Ho1 O7 W6 K5 138.6(6) . . . 4_576
K5 O29 W6 O7 -112.3(6) 4_576 . . .
K5 O29 W6 O36 -11.1(7) 4_576 . . .
K5 O29 W6 O5 152.3(6) 4_576 . . .
K5 O29 W6 O33 68.1(6) 4_576 . . .
K5 O29 W6 O31 121(4) 4_576 . . .
W7 O36 W6 O7 -133(2) . . . .
K5 O36 W6 O7 112.8(5) 4_576 . . .
W7 O36 W6 O29 124(2) . . . .
K5 O36 W6 O29 9.9(6) 4_576 . . .
W7 O36 W6 O5 -14(3) . . . .
K5 O36 W6 O5 -127.6(13) 4_576 . . .
W7 O36 W6 O33 32(2) . . . .
K5 O36 W6 O33 -81.9(5) 4_576 . . .
W7 O36 W6 O31 -50(2) . . . .
K5 O36 W6 O31 -163.7(5) 4_576 . . .
W7 O36 W6 K5 114(2) . . . 4_576
W3 O5 W6 O7 75.0(9) . . . .
W3 O5 W6 O29 176.6(8) . . . .
W3 O5 W6 O36 -45.6(19) . . . .
W3 O5 W6 O33 -90.6(8) . . . .
W3 O5 W6 O31 -8.1(7) . . . .
W3 O5 W6 K5 -153.6(4) . . . 4_576
W12 O33 W6 O7 64(3) . . . .
W12 O33 W6 O29 -117.5(17) . . . .
W12 O33 W6 O36 -17.7(16) . . . .
W12 O33 W6 O5 144.7(18) . . . .
W12 O33 W6 O31 69.5(17) . . . .
W12 O33 W6 K5 -73.6(17) . . . 4_576
Ge1 O31 W6 O7 133.4(9) . . . .
W3 O31 W6 O7 -89.1(6) . . . .
Ge1 O31 W6 O29 -99(4) . . . .
W3 O31 W6 O29 38(5) . . . .
Ge1 O31 W6 O36 34.0(9) . . . .
W3 O31 W6 O36 171.5(6) . . . .
Ge1 O31 W6 O5 -131.2(10) . . . .
W3 O31 W6 O5 6.3(6) . . . .
Ge1 O31 W6 O33 -45.3(8) . . . .
W3 O31 W6 O33 92.2(6) . . . .
Ge1 O31 W6 K5 14.2(11) . . . 4_576
W3 O31 W6 K5 151.7(2) . . . 4_576
Na2 O19 W7 O36 -146.6(15) . . . .
K5 O19 W7 O36 22.8(7) 4_576 . . .
Na2 O19 W7 O23 125.9(15) . . . .
K5 O19 W7 O23 -64.7(7) 4_576 . . .
Na2 O19 W7 O28 -52.1(16) . . . .
K5 O19 W7 O28 117.3(6) 4_576 . . .
Na2 O19 W7 O13 36.3(16) . . . .
K5 O19 W7 O13 -154.3(6) 4_576 . . .
Na2 O19 W7 O15 -20(5) . . . .
K5 O19 W7 O15 149(4) 4_576 . . .
Na2 O19 W7 K5 -169.4(19) . . . 4_576
Na2 O19 W7 K2 81.6(15) . . . .
K5 O19 W7 K2 -109.0(5) 4_576 . . .
W6 O36 W7 O19 -135(2) . . . .
K5 O36 W7 O19 -20.3(6) 4_576 . . .
W6 O36 W7 O23 -35(2) . . . .
K5 O36 W7 O23 79.1(5) 4_576 . . .
W6 O36 W7 O28 125(2) . . . .
K5 O36 W7 O28 -120.9(5) 4_576 . . .
W6 O36 W7 O13 38(3) . . . .
K5 O36 W7 O13 152.3(13) 4_576 . . .
W6 O36 W7 O15 53(2) . . . .
K5 O36 W7 O15 167.1(4) 4_576 . . .
W6 O36 W7 K5 -114(2) . . . 4_576
W6 O36 W7 K2 -38(3) . . . .
K5 O36 W7 K2 76.3(5) 4_576 . . .
W12 O23 W7 O19 124.9(14) . . . .
K2 O23 W7 O19 -75.6(7) . . . .
W12 O23 W7 O36 23.4(14) . . . .
K2 O23 W7 O36 -177.1(6) . . . .
W12 O23 W7 O28 -61(3) . . . .
K2 O23 W7 O28 98.7(19) . . . .
W12 O23 W7 O13 -134.6(14) . . . .
K2 O23 W7 O13 24.9(6) . . . .
W12 O23 W7 O15 -60.3(14) . . . .
K2 O23 W7 O15 99.2(5) . . . .
W12 O23 W7 K5 80.7(14) . . . 4_576
K2 O23 W7 K5 -119.8(5) . . . 4_576
W12 O23 W7 K2 -159.5(18) . . . .
W4 O28 W7 O19 -178.9(9) . . . .
W4 O28 W7 O36 -76.2(9) . . . .
W4 O28 W7 O23 7(2) . . . .
W4 O28 W7 O13 80.7(9) . . . .
W4 O28 W7 O15 6.2(7) . . . .
W4 O28 W7 K5 -130.2(6) . . . 4_576
W4 O28 W7 K2 86.0(9) . . . .
W11 O13 W7 O19 -170.3(8) . . . .
K2 O13 W7 O19 75.4(6) . . . .
W11 O13 W7 O36 17.0(19) . . . .
K2 O13 W7 O36 -97.3(15) . . . .
W11 O13 W7 O23 89.8(8) . . . .
K2 O13 W7 O23 -24.4(6) . . . .
W11 O13 W7 O28 -71.0(8) . . . .
K2 O13 W7 O28 174.8(6) . . . .
W11 O13 W7 O15 1.7(7) . . . .
K2 O13 W7 O15 -112.6(5) . . . .
W11 O13 W7 K5 157.4(3) . . . 4_576
K2 O13 W7 K5 43.2(8) . . . 4_576
W11 O13 W7 K2 114.2(9) . . . .
Ge1 O15 W7 O19 -168(4) . . . .
W4 O15 W7 O19 -38(4) . . . .
W11 O15 W7 O19 57(4) . . . .
Ge1 O15 W7 O36 -40.5(8) . . . .
W4 O15 W7 O36 90.0(5) . . . .
W11 O15 W7 O36 -175.2(5) . . . .
Ge1 O15 W7 O23 45.2(9) . . . .
W4 O15 W7 O23 175.6(6) . . . .
W11 O15 W7 O23 -89.6(6) . . . .
Ge1 O15 W7 O28 -135.0(10) . . . .
W4 O15 W7 O28 -4.5(5) . . . .
W11 O15 W7 O28 90.2(6) . . . .
Ge1 O15 W7 O13 133.5(9) . . . .
W4 O15 W7 O13 -96.0(6) . . . .
W11 O15 W7 O13 -1.2(5) . . . .
Ge1 O15 W7 K5 -24.0(11) . . . 4_576
W4 O15 W7 K5 106.4(4) . . . 4_576
W11 O15 W7 K5 -158.8(2) . . . 4_576
Ge1 O15 W7 K2 90.7(8) . . . .
W4 O15 W7 K2 -138.8(3) . . . .
W11 O15 W7 K2 -44.0(4) . . . .
O47 K2 W7 O19 -15.6(6) . . . .
O4 K2 W7 O19 57.7(6) 2 . . .
O14 K2 W7 O19 -92.2(6) 2_545 . . .
O26 K2 W7 O19 134.3(6) . . . .
O37 K2 W7 O19 -168.3(6) . . . .
O48 K2 W7 O19 135.7(11) . . . .
O23 K2 W7 O19 107.3(8) . . . .
O13 K2 W7 O19 -107.8(7) . . . .
W5 K2 W7 O19 164.8(5) . . . .
W11 K2 W7 O19 -138.3(5) . . . .
W12 K2 W7 O19 113.8(5) . . . .
O47 K2 W7 O36 -119.0(6) . . . .
O4 K2 W7 O36 -45.7(6) 2 . . .
O14 K2 W7 O36 164.4(6) 2_545 . . .
O26 K2 W7 O36 30.9(6) . . . .
O37 K2 W7 O36 88.3(6) . . . .
O48 K2 W7 O36 32.3(11) . . . .
O23 K2 W7 O36 3.9(8) . . . .
O13 K2 W7 O36 148.8(7) . . . .
W5 K2 W7 O36 61.4(5) . . . .
W11 K2 W7 O36 118.3(5) . . . .
W12 K2 W7 O36 10.4(5) . . . .
O47 K2 W7 O23 -122.9(7) . . . .
O4 K2 W7 O23 -49.6(6) 2 . . .
O14 K2 W7 O23 160.5(7) 2_545 . . .
O26 K2 W7 O23 27.1(6) . . . .
O37 K2 W7 O23 84.4(7) . . . .
O48 K2 W7 O23 28.4(11) . . . .
O13 K2 W7 O23 145.0(8) . . . .
W5 K2 W7 O23 57.5(6) . . . .
W11 K2 W7 O23 114.4(6) . . . .
W12 K2 W7 O23 6.6(6) . . . .
O47 K2 W7 O28 85.0(7) . . . .
O4 K2 W7 O28 158.3(6) 2 . . .
O14 K2 W7 O28 8.4(7) 2_545 . . .
O26 K2 W7 O28 -125.1(6) . . . .
O37 K2 W7 O28 -67.7(6) . . . .
O48 K2 W7 O28 -123.7(11) . . . .
O23 K2 W7 O28 -152.2(8) . . . .
O13 K2 W7 O28 -7.2(8) . . . .
W5 K2 W7 O28 -94.7(6) . . . .
W11 K2 W7 O28 -37.8(6) . . . .
W12 K2 W7 O28 -145.6(6) . . . .
O47 K2 W7 O13 92.2(7) . . . .
O4 K2 W7 O13 165.4(6) 2 . . .
O14 K2 W7 O13 15.6(6) 2_545 . . .
O26 K2 W7 O13 -117.9(6) . . . .
O37 K2 W7 O13 -60.5(6) . . . .
O48 K2 W7 O13 -116.5(11) . . . .
O23 K2 W7 O13 -145.0(8) . . . .
W5 K2 W7 O13 -87.5(5) . . . .
W11 K2 W7 O13 -30.6(5) . . . .
W12 K2 W7 O13 -138.4(5) . . . .
O47 K2 W7 O15 155.3(5) . . . .
O4 K2 W7 O15 -131.4(4) 2 . . .
O14 K2 W7 O15 78.7(4) 2_545 . . .
O26 K2 W7 O15 -54.8(4) . . . .
O37 K2 W7 O15 2.6(4) . . . .
O48 K2 W7 O15 -53.4(11) . . . .
O23 K2 W7 O15 -81.9(7) . . . .
O13 K2 W7 O15 63.1(6) . . . .
W5 K2 W7 O15 -24.4(3) . . . .
W11 K2 W7 O15 32.5(3) . . . .
W12 K2 W7 O15 -75.3(3) . . . .
O47 K2 W7 K5 -62.5(4) . . . 4_576
O4 K2 W7 K5 10.8(3) 2 . . 4_576
O14 K2 W7 K5 -139.1(3) 2_545 . . 4_576
O26 K2 W7 K5 87.5(3) . . . 4_576
O37 K2 W7 K5 144.8(3) . . . 4_576
O48 K2 W7 K5 88.8(10) . . . 4_576
O23 K2 W7 K5 60.4(6) . . . 4_576
O13 K2 W7 K5 -154.6(5) . . . 4_576
W5 K2 W7 K5 117.90(11) . . . 4_576
W11 K2 W7 K5 174.82(10) . . . 4_576
W12 K2 W7 K5 66.97(10) . . . 4_576
Na1 O12 W8 O21 129(3) 3_565 . . .
K1 O12 W8 O21 -23.7(6) . . . .
Na1 O12 W8 O24 36(4) 3_565 . . .
K1 O12 W8 O24 -116.8(6) . . . .
Na1 O12 W8 O40 -51(3) 3_565 . . .
K1 O12 W8 O40 156.1(5) . . . .
Na1 O12 W8 O39 -140(3) 3_565 . . .
K1 O12 W8 O39 67.4(6) . . . .
Na1 O12 W8 O10 180(2) 3_565 . . .
K1 O12 W8 O10 27(4) . . . .
Na1 O12 W8 K1 152(4) 3_565 . . .
Na1 O12 W8 K5 -98(3) 3_565 . . .
K1 O12 W8 K5 109.7(4) . . . .
W10 O21 W8 O12 174.4(8) . . . .
K1 O21 W8 O12 25.4(7) . . . .
W10 O21 W8 O24 -82.3(9) . . . .
K1 O21 W8 O24 128.8(6) . . . .
W10 O21 W8 O40 -5(2) . . . .
K1 O21 W8 O40 -154.1(14) . . . .
W10 O21 W8 O39 74.5(8) . . . .
K1 O21 W8 O39 -74.5(6) . . . .
W10 O21 W8 O10 2.4(7) . . . .
K1 O21 W8 O10 -146.5(6) . . . .
W10 O21 W8 K1 148.9(11) . . . .
W10 O21 W8 K5 82.5(9) . . . .
K1 O21 W8 K5 -66.5(7) . . . .
W11 O24 W8 O12 -126(2) . . . .
W11 O24 W8 O21 133(2) . . . .
W11 O24 W8 O40 -26(2) . . . .
W11 O24 W8 O39 43(3) . . . .
W11 O24 W8 O10 60(2) . . . .
W11 O24 W8 K1 176.3(19) . . . .
W11 O24 W8 K5 -32(3) . . . .
W5 O40 W8 O12 127.2(18) . . . .
K5 O40 W8 O12 -71.9(7) . . . .
W5 O40 W8 O21 -53(3) . . . .
K5 O40 W8 O21 107.6(15) . . . .
W5 O40 W8 O24 25.0(18) . . . .
K5 O40 W8 O24 -174.2(6) . . . .
W5 O40 W8 O39 -133.3(18) . . . .
K5 O40 W8 O39 27.5(5) . . . .
W5 O40 W8 O10 -60.5(18) . . . .
K5 O40 W8 O10 100.3(5) . . . .
W5 O40 W8 K1 166.3(11) . . . .
K5 O40 W8 K1 -32.9(11) . . . .
W5 O40 W8 K5 -161(2) . . . .
W2 O39 W8 O12 -172.3(9) . . . .
K5 O39 W8 O12 71.1(7) . . . .
W2 O39 W8 O21 -71.6(9) . . . .
K5 O39 W8 O21 171.8(6) . . . .
W2 O39 W8 O24 18(2) . . . .
K5 O39 W8 O24 -98.4(16) . . . .
W2 O39 W8 O40 86.9(8) . . . .
K5 O39 W8 O40 -29.7(6) . . . .
W2 O39 W8 O10 1.0(7) . . . .
K5 O39 W8 O10 -115.6(6) . . . .
W2 O39 W8 K1 -121.2(8) . . . .
K5 O39 W8 K1 122.2(5) . . . .
W2 O39 W8 K5 116.6(10) . . . .
Ge1 O10 W8 O12 171(3) . . . .
W2 O10 W8 O12 41(4) . . . .
W10 O10 W8 O12 -55(4) . . . .
Ge1 O10 W8 O21 -136.1(9) . . . .
W2 O10 W8 O21 93.9(6) . . . .
W10 O10 W8 O21 -1.9(5) . . . .
Ge1 O10 W8 O24 -44.1(9) . . . .
W2 O10 W8 O24 -174.0(6) . . . .
W10 O10 W8 O24 90.2(6) . . . .
Ge1 O10 W8 O40 41.0(8) . . . .
W2 O10 W8 O40 -88.9(5) . . . .
W10 O10 W8 O40 175.3(6) . . . .
Ge1 O10 W8 O39 129.2(9) . . . .
W2 O10 W8 O39 -0.7(5) . . . .
W10 O10 W8 O39 -96.5(6) . . . .
Ge1 O10 W8 K1 -164.3(6) . . . .
W2 O10 W8 K1 65.7(5) . . . .
W10 O10 W8 K1 -30.0(5) . . . .
Ge1 O10 W8 K5 89.5(7) . . . .
W2 O10 W8 K5 -40.5(4) . . . .
W10 O10 W8 K5 -136.2(4) . . . .
O46 K1 W8 O12 143.6(7) . . . .
O54 K1 W8 O12 71.2(7) 4_575 . . .
O51 K1 W8 O12 -26.5(7) 3_565 . . .
O17 K1 W8 O12 51.2(8) 4_565 . . .
O49 K1 W8 O12 -105.1(7) 2_645 . . .
O21 K1 W8 O12 -149.2(9) . . . .
O11 K1 W8 O12 -150.1(9) 2_645 . . .
Na1 K1 W8 O12 -4.5(6) 3_565 . . .
K3 K1 W8 O12 -144.8(6) 2_645 . . .
O46 K1 W8 O21 -67.2(7) . . . .
O54 K1 W8 O21 -139.6(7) 4_575 . . .
O51 K1 W8 O21 122.7(7) 3_565 . . .
O17 K1 W8 O21 -159.6(8) 4_565 . . .
O49 K1 W8 O21 44.1(7) 2_645 . . .
O12 K1 W8 O21 149.2(9) . . . .
O11 K1 W8 O21 -0.9(9) 2_645 . . .
Na1 K1 W8 O21 144.7(6) 3_565 . . .
K3 K1 W8 O21 4.4(6) 2_645 . . .
O46 K1 W8 O24 -130.6(7) . . . .
O54 K1 W8 O24 157.0(7) 4_575 . . .
O51 K1 W8 O24 59.3(6) 3_565 . . .
O17 K1 W8 O24 136.9(8) 4_565 . . .
O49 K1 W8 O24 -19.3(7) 2_645 . . .
O21 K1 W8 O24 -63.4(8) . . . .
O12 K1 W8 O24 85.8(8) . . . .
O11 K1 W8 O24 -64.3(9) 2_645 . . .
Na1 K1 W8 O24 81.3(6) 3_565 . . .
K3 K1 W8 O24 -59.0(6) 2_645 . . .
O46 K1 W8 O40 95.0(9) . . . .
O54 K1 W8 O40 22.6(9) 4_575 . . .
O51 K1 W8 O40 -75.1(9) 3_565 . . .
O17 K1 W8 O40 2.5(10) 4_565 . . .
O49 K1 W8 O40 -153.7(9) 2_645 . . .
O21 K1 W8 O40 162.2(10) . . . .
O12 K1 W8 O40 -48.6(10) . . . .
O11 K1 W8 O40 161.3(10) 2_645 . . .
Na1 K1 W8 O40 -53.1(9) 3_565 . . .
K3 K1 W8 O40 166.6(8) 2_645 . . .
O46 K1 W8 O39 32.3(6) . . . .
O54 K1 W8 O39 -40.1(6) 4_575 . . .
O51 K1 W8 O39 -137.8(5) 3_565 . . .
O17 K1 W8 O39 -60.2(7) 4_565 . . .
O49 K1 W8 O39 143.6(6) 2_645 . . .
O21 K1 W8 O39 99.4(7) . . . .
O12 K1 W8 O39 -111.4(7) . . . .
O11 K1 W8 O39 98.6(8) 2_645 . . .
Na1 K1 W8 O39 -115.8(5) 3_565 . . .
K3 K1 W8 O39 103.9(5) 2_645 . . .
O46 K1 W8 O10 -31.4(5) . . . .
O54 K1 W8 O10 -103.7(5) 4_575 . . .
O51 K1 W8 O10 158.5(4) 3_565 . . .
O17 K1 W8 O10 -123.8(6) 4_565 . . .
O49 K1 W8 O10 80.0(5) 2_645 . . .
O21 K1 W8 O10 35.8(7) . . . .
O12 K1 W8 O10 -175.0(7) . . . .
O11 K1 W8 O10 35.0(8) 2_645 . . .
Na1 K1 W8 O10 -179.4(4) 3_565 . . .
K3 K1 W8 O10 40.3(4) 2_645 . . .
O46 K1 W8 K5 70.0(4) . . . .
O54 K1 W8 K5 -2.3(4) 4_575 . . .
O51 K1 W8 K5 -100.0(3) 3_565 . . .
O17 K1 W8 K5 -22.4(6) 4_565 . . .
O49 K1 W8 K5 -178.6(4) 2_645 . . .
O21 K1 W8 K5 137.2(6) . . . .
O12 K1 W8 K5 -73.6(6) . . . .
O11 K1 W8 K5 136.4(7) 2_645 . . .
Na1 K1 W8 K5 -78.04(19) 3_565 . . .
K3 K1 W8 K5 141.67(17) 2_645 . . .
O44 K5 W8 O12 44.1(8) . . . .
O16 K5 W8 O12 -170.6(7) . . . .
O39 K5 W8 O12 -110.4(8) . . . .
O19 K5 W8 O12 140.1(10) 4_575 . . .
O29 K5 W8 O12 -82.2(6) 4_575 . . .
O18 K5 W8 O12 134.2(7) . . . .
O40 K5 W8 O12 110.3(8) . . . .
O36 K5 W8 O12 -106.5(7) 4_575 . . .
W7 K5 W8 O12 -154.0(10) 4_575 . . .
W2 K5 W8 O12 -140.4(6) . . . .
W6 K5 W8 O12 -86.9(6) 4_575 . . .
W9 K5 W8 O12 164.2(6) . . . .
O44 K5 W8 O21 143.2(8) . . . .
O16 K5 W8 O21 -71.6(7) . . . .
O39 K5 W8 O21 -11.3(8) . . . .
O19 K5 W8 O21 -120.8(10) 4_575 . . .
O29 K5 W8 O21 16.9(7) 4_575 . . .
O18 K5 W8 O21 -126.7(7) . . . .
O40 K5 W8 O21 -150.6(8) . . . .
O36 K5 W8 O21 -7.5(8) 4_575 . . .
W7 K5 W8 O21 -54.9(10) 4_575 . . .
W2 K5 W8 O21 -41.3(6) . . . .
W6 K5 W8 O21 12.1(6) 4_575 . . .
W9 K5 W8 O21 -96.8(6) . . . .
O44 K5 W8 O24 -58.1(8) . . . .
O16 K5 W8 O24 87.1(7) . . . .
O39 K5 W8 O24 147.3(8) . . . .
O19 K5 W8 O24 37.9(10) 4_575 . . .
O29 K5 W8 O24 175.5(7) 4_575 . . .
O18 K5 W8 O24 31.9(7) . . . .
O40 K5 W8 O24 8.0(9) . . . .
O36 K5 W8 O24 151.2(8) 4_575 . . .
W7 K5 W8 O24 103.8(10) 4_575 . . .
W2 K5 W8 O24 117.3(7) . . . .
W6 K5 W8 O24 170.8(7) 4_575 . . .
W9 K5 W8 O24 61.9(7) . . . .
O44 K5 W8 O40 -66.2(8) . . . .
O16 K5 W8 O40 79.1(7) . . . .
O39 K5 W8 O40 139.3(8) . . . .
O19 K5 W8 O40 29.8(9) 4_575 . . .
O29 K5 W8 O40 167.5(7) 4_575 . . .
O18 K5 W8 O40 23.9(6) . . . .
O36 K5 W8 O40 143.2(7) 4_575 . . .
W7 K5 W8 O40 95.8(10) 4_575 . . .
W2 K5 W8 O40 109.3(6) . . . .
W6 K5 W8 O40 162.8(6) 4_575 . . .
W9 K5 W8 O40 53.9(6) . . . .
O44 K5 W8 O39 154.5(8) . . . .
O16 K5 W8 O39 -60.2(6) . . . .
O19 K5 W8 O39 -109.5(10) 4_575 . . .
O29 K5 W8 O39 28.2(6) 4_575 . . .
O18 K5 W8 O39 -115.4(6) . . . .
O40 K5 W8 O39 -139.3(8) . . . .
O36 K5 W8 O39 3.9(7) 4_575 . . .
W7 K5 W8 O39 -43.5(9) 4_575 . . .
W2 K5 W8 O39 -30.0(5) . . . .
W6 K5 W8 O39 23.5(5) 4_575 . . .
W9 K5 W8 O39 -85.4(5) . . . .
O44 K5 W8 O10 -145.8(6) . . . .
O16 K5 W8 O10 -0.5(5) . . . .
O39 K5 W8 O10 59.7(7) . . . .
O19 K5 W8 O10 -49.7(9) 4_575 . . .
O29 K5 W8 O10 87.9(5) 4_575 . . .
O18 K5 W8 O10 -55.7(5) . . . .
O40 K5 W8 O10 -79.6(7) . . . .
O36 K5 W8 O10 63.6(6) 4_575 . . .
W7 K5 W8 O10 16.2(9) 4_575 . . .
W2 K5 W8 O10 29.7(4) . . . .
W6 K5 W8 O10 83.2(4) 4_575 . . .
W9 K5 W8 O10 -25.7(4) . . . .
O44 K5 W8 K1 96.7(5) . . . .
O16 K5 W8 K1 -118.0(4) . . . .
O39 K5 W8 K1 -57.8(6) . . . .
O19 K5 W8 K1 -167.3(8) 4_575 . . .
O29 K5 W8 K1 -29.6(3) 4_575 . . .
O18 K5 W8 K1 -173.2(3) . . . .
O40 K5 W8 K1 162.9(6) . . . .
O36 K5 W8 K1 -54.0(5) 4_575 . . .
W7 K5 W8 K1 -101.4(8) 4_575 . . .
W2 K5 W8 K1 -87.84(12) . . . .
W6 K5 W8 K1 -34.36(19) 4_575 . . .
W9 K5 W8 K1 -143.26(13) . . . .
W3 O32 W9 O30 -128(2) . . . .
W3 O32 W9 O16 -26(2) . . . .
W3 O32 W9 O3 134(2) . . . .
W3 O32 W9 O18 48(3) . . . .
W3 O32 W9 O6 60(2) . . . .
W3 O32 W9 K5 -33(2) . . . .
W2 O16 W9 O30 126.6(15) . . . .
K5 O16 W9 O30 -69.4(7) . . . .
W2 O16 W9 O32 24.1(15) . . . .
K5 O16 W9 O32 -171.9(6) . . . .
W2 O16 W9 O3 -68(3) . . . .
K5 O16 W9 O3 95.7(18) . . . .
W2 O16 W9 O18 -134.1(15) . . . .
K5 O16 W9 O18 29.9(6) . . . .
W2 O16 W9 O6 -61.0(15) . . . .
K5 O16 W9 O6 103.0(6) . . . .
W2 O16 W9 K5 -164.0(19) . . . .
W12 O3 W9 O30 179.6(9) . . . .
W12 O3 W9 O32 -77.2(9) . . . .
W12 O3 W9 O16 14(2) . . . .
W12 O3 W9 O18 80.1(9) . . . .
W12 O3 W9 O6 6.7(8) . . . .
W12 O3 W9 K5 89.7(9) . . . .
W5 O18 W9 O30 -171.0(9) . . . .
Na2 O18 W9 O30 -27.4(7) 4_575 . . .
K5 O18 W9 O30 74.0(6) . . . .
W5 O18 W9 O32 13(2) . . . .
Na2 O18 W9 O32 156.8(15) 4_575 . . .
K5 O18 W9 O32 -101.8(16) . . . .
W5 O18 W9 O16 87.5(9) . . . .
Na2 O18 W9 O16 -129.0(6) 4_575 . . .
K5 O18 W9 O16 -27.6(5) . . . .
W5 O18 W9 O3 -74.1(9) . . . .
Na2 O18 W9 O3 69.5(6) 4_575 . . .
K5 O18 W9 O3 170.9(6) . . . .
W5 O18 W9 O6 0.8(7) . . . .
Na2 O18 W9 O6 144.4(6) 4_575 . . .
K5 O18 W9 O6 -114.2(6) . . . .
W5 O18 W9 K5 115.0(10) . . . .
Na2 O18 W9 K5 -101.4(6) 4_575 . . .
Ge1 O6 W9 O30 -176(3) . . . .
W5 O6 W9 O30 48(3) . . . .
W12 O6 W9 O30 -46(3) . . . .
Ge1 O6 W9 O32 -40.0(9) . . . .
W5 O6 W9 O32 -175.8(6) . . . .
W12 O6 W9 O32 89.7(6) . . . .
Ge1 O6 W9 O16 48.1(8) . . . .
W5 O6 W9 O16 -87.7(6) . . . .
W12 O6 W9 O16 177.8(6) . . . .
Ge1 O6 W9 O3 -134.5(9) . . . .
W5 O6 W9 O3 89.6(6) . . . .
W12 O6 W9 O3 -4.9(6) . . . .
Ge1 O6 W9 O18 135.3(9) . . . .
W5 O6 W9 O18 -0.6(5) . . . .
W12 O6 W9 O18 -95.1(6) . . . .
Ge1 O6 W9 K5 91.4(8) . . . .
W5 O6 W9 K5 -44.4(4) . . . .
W12 O6 W9 K5 -138.9(4) . . . .
O44 K5 W9 O30 -96.1(8) . . . .
O16 K5 W9 O30 113.2(8) . . . .
O39 K5 W9 O30 139.4(6) . . . .
O19 K5 W9 O30 -23.5(6) 4_575 . . .
O29 K5 W9 O30 81.2(6) 4_575 . . .
O18 K5 W9 O30 -108.0(8) . . . .
O40 K5 W9 O30 -166.6(6) . . . .
O36 K5 W9 O30 26.0(6) 4_575 . . .
W7 K5 W9 O30 -3.5(6) 4_575 . . .
W2 K5 W9 O30 118.3(5) . . . .
W6 K5 W9 O30 53.3(6) 4_575 . . .
O44 K5 W9 O32 161.7(8) . . . .
O16 K5 W9 O32 10.9(9) . . . .
O39 K5 W9 O32 37.1(7) . . . .
O19 K5 W9 O32 -125.8(7) 4_575 . . .
O29 K5 W9 O32 -21.1(7) 4_575 . . .
O18 K5 W9 O32 149.7(8) . . . .
O40 K5 W9 O32 91.1(7) . . . .
O36 K5 W9 O32 -76.3(7) 4_575 . . .
W7 K5 W9 O32 -105.7(6) 4_575 . . .
W2 K5 W9 O32 16.0(6) . . . .
W6 K5 W9 O32 -49.0(6) 4_575 . . .
O44 K5 W9 O16 150.8(8) . . . .
O39 K5 W9 O16 26.2(7) . . . .
O19 K5 W9 O16 -136.7(7) 4_575 . . .
O29 K5 W9 O16 -32.0(7) 4_575 . . .
O18 K5 W9 O16 138.8(8) . . . .
O40 K5 W9 O16 80.2(7) . . . .
O36 K5 W9 O16 -87.2(7) 4_575 . . .
W7 K5 W9 O16 -116.6(6) 4_575 . . .
W2 K5 W9 O16 5.1(6) . . . .
W6 K5 W9 O16 -59.9(6) 4_575 . . .
O44 K5 W9 O3 -0.7(8) . . . .
O16 K5 W9 O3 -151.5(8) . . . .
O39 K5 W9 O3 -125.3(7) . . . .
O19 K5 W9 O3 71.8(7) 4_575 . . .
O29 K5 W9 O3 176.5(6) 4_575 . . .
O18 K5 W9 O3 -12.7(8) . . . .
O40 K5 W9 O3 -71.3(7) . . . .
O36 K5 W9 O3 121.3(6) 4_575 . . .
W7 K5 W9 O3 91.9(6) 4_575 . . .
W2 K5 W9 O3 -146.4(6) . . . .
W6 K5 W9 O3 148.6(6) 4_575 . . .
O44 K5 W9 O18 12.0(8) . . . .
O16 K5 W9 O18 -138.8(8) . . . .
O39 K5 W9 O18 -112.6(6) . . . .
O19 K5 W9 O18 84.5(6) 4_575 . . .
O29 K5 W9 O18 -170.8(7) 4_575 . . .
O40 K5 W9 O18 -58.6(6) . . . .
O36 K5 W9 O18 134.0(6) 4_575 . . .
W7 K5 W9 O18 104.6(6) 4_575 . . .
W2 K5 W9 O18 -133.7(6) . . . .
W6 K5 W9 O18 161.3(6) 4_575 . . .
O44 K5 W9 O6 73.2(7) . . . .
O16 K5 W9 O6 -77.6(7) . . . .
O39 K5 W9 O6 -51.4(5) . . . .
O19 K5 W9 O6 145.7(5) 4_575 . . .
O29 K5 W9 O6 -109.6(5) 4_575 . . .
O18 K5 W9 O6 61.2(7) . . . .
O40 K5 W9 O6 2.6(5) . . . .
O36 K5 W9 O6 -164.8(5) 4_575 . . .
W7 K5 W9 O6 165.8(4) 4_575 . . .
W2 K5 W9 O6 -72.5(4) . . . .
W6 K5 W9 O6 -137.5(4) 4_575 . . .
K3 O9 W10 O8 -172.1(15) 2_645 . . .
K3 O9 W10 O27 90.1(15) 2_645 . . .
K3 O9 W10 O20 -78.3(16) 2_645 . . .
K3 O9 W10 O21 4.3(16) 2_645 . . .
K3 O9 W10 O10 -19(3) 2_645 . . .
K3 O9 W10 K3 -125.3(15) 2_645 . . .
Ho1 O8 W10 O9 -109(2) . . . .
K3 O8 W10 O9 77.6(7) . . . .
Ho1 O8 W10 O27 -3(2) . . . .
K3 O8 W10 O27 -177.3(6) . . . .
Ho1 O8 W10 O20 150.0(19) . . . .
K3 O8 W10 O20 -23.8(6) . . . .
Ho1 O8 W10 O21 83(3) . . . .
K3 O8 W10 O21 -91(2) . . . .
Ho1 O8 W10 O10 79(2) . . . .
K3 O8 W10 O10 -94.7(6) . . . .
Ho1 O8 W10 K3 174(2) . . . .
W4 O27 W10 O9 118.9(13) . . . .
W4 O27 W10 O8 13.8(14) . . . .
W4 O27 W10 O20 -86.8(18) . . . .
W4 O27 W10 O21 -147.7(14) . . . .
W4 O27 W10 O10 -77.4(13) . . . .
W4 O27 W10 K3 10.4(18) . . . .
W2 O20 W10 O9 170.7(8) . . . .
K3 O20 W10 O9 -80.1(6) . . . .
W2 O20 W10 O8 -85.2(9) . . . .
K3 O20 W10 O8 24.0(6) . . . .
W2 O20 W10 O27 16.1(16) . . . .
K3 O20 W10 O27 125.4(11) . . . .
W2 O20 W10 O21 77.6(8) . . . .
K3 O20 W10 O21 -173.2(6) . . . .
W2 O20 W10 O10 6.2(7) . . . .
K3 O20 W10 O10 115.4(5) . . . .
W2 O20 W10 K3 -109.2(8) . . . .
W8 O21 W10 O9 -175.3(9) . . . .
K1 O21 W10 O9 -36.4(9) . . . .
W8 O21 W10 O8 -6(2) . . . .
K1 O21 W10 O8 132.5(18) . . . .
W8 O21 W10 O27 81.3(9) . . . .
K1 O21 W10 O27 -139.8(8) . . . .
W8 O21 W10 O20 -75.0(8) . . . .
K1 O21 W10 O20 63.9(8) . . . .
W8 O21 W10 O10 -2.5(7) . . . .
K1 O21 W10 O10 136.4(9) . . . .
W8 O21 W10 K3 -81.6(9) . . . .
K1 O21 W10 K3 57.3(9) . . . .
Ge1 O10 W10 O9 163.3(17) . . . .
W2 O10 W10 O9 -68(2) . . . .
W8 O10 W10 O9 27(2) . . . .
Ge1 O10 W10 O8 -42.9(9) . . . .
W2 O10 W10 O8 86.1(6) . . . .
W8 O10 W10 O8 -179.6(6) . . . .
Ge1 O10 W10 O27 51.1(8) . . . .
W2 O10 W10 O27 -179.9(6) . . . .
W8 O10 W10 O27 -85.6(5) . . . .
Ge1 O10 W10 O20 -133.5(9) . . . .
W2 O10 W10 O20 -4.5(5) . . . .
W8 O10 W10 O20 89.9(5) . . . .
Ge1 O10 W10 O21 138.4(9) . . . .
W2 O10 W10 O21 -92.6(6) . . . .
W8 O10 W10 O21 1.7(5) . . . .
Ge1 O10 W10 K3 -91.2(7) . . . .
W2 O10 W10 K3 37.8(4) . . . .
W8 O10 W10 K3 132.1(4) . . . .
O49 K3 W10 O9 -20.1(7) . . . .
O11 K3 W10 O9 -78.5(5) . . . .
O38 K3 W10 O9 23.7(5) 2_645 . . .
O9 K3 W10 O9 151.6(4) 2_655 . . .
O35 K3 W10 O9 167.1(5) . . . .
O20 K3 W10 O9 104.7(7) . . . .
O8 K3 W10 O9 -108.3(8) . . . .
O50 K3 W10 O9 -139.9(5) . . . .
O52 K3 W10 O9 96.5(6) 4_575 . . .
W2 K3 W10 O9 135.8(4) . . . .
W3 K3 W10 O9 -166.2(4) . . . .
O49 K3 W10 O8 88.2(8) . . . .
O11 K3 W10 O8 29.8(7) . . . .
O38 K3 W10 O8 132.0(7) 2_645 . . .
O9 K3 W10 O8 -100.0(9) 2_655 . . .
O35 K3 W10 O8 -84.5(7) . . . .
O20 K3 W10 O8 -147.0(9) . . . .
O50 K3 W10 O8 -31.6(7) . . . .
O52 K3 W10 O8 -155.2(8) 4_575 . . .
W2 K3 W10 O8 -115.8(7) . . . .
W3 K3 W10 O8 -57.9(7) . . . .
O49 K3 W10 O27 92.7(9) . . . .
O11 K3 W10 O27 34.3(8) . . . .
O38 K3 W10 O27 136.5(7) 2_645 . . .
O9 K3 W10 O27 -95.6(9) 2_655 . . .
O35 K3 W10 O27 -80.1(7) . . . .
O20 K3 W10 O27 -142.6(9) . . . .
O8 K3 W10 O27 4.5(10) . . . .
O50 K3 W10 O27 -27.1(8) . . . .
O52 K3 W10 O27 -150.7(8) 4_575 . . .
W2 K3 W10 O27 -111.4(7) . . . .
W3 K3 W10 O27 -53.4(7) . . . .
O49 K3 W10 O20 -124.8(7) . . . .
O11 K3 W10 O20 176.8(6) . . . .
O38 K3 W10 O20 -80.9(6) 2_645 . . .
O9 K3 W10 O20 47.0(7) 2_655 . . .
O35 K3 W10 O20 62.5(6) . . . .
O8 K3 W10 O20 147.0(9) . . . .
O50 K3 W10 O20 115.4(6) . . . .
O52 K3 W10 O20 -8.2(6) 4_575 . . .
W2 K3 W10 O20 31.2(5) . . . .
W3 K3 W10 O20 89.1(5) . . . .
O49 K3 W10 O21 -116.0(7) . . . .
O11 K3 W10 O21 -174.4(6) . . . .
O38 K3 W10 O21 -72.2(6) 2_645 . . .
O9 K3 W10 O21 55.7(8) 2_655 . . .
O35 K3 W10 O21 71.2(6) . . . .
O20 K3 W10 O21 8.8(8) . . . .
O8 K3 W10 O21 155.8(8) . . . .
O50 K3 W10 O21 124.2(6) . . . .
O52 K3 W10 O21 0.6(7) 4_575 . . .
W2 K3 W10 O21 39.9(5) . . . .
W3 K3 W10 O21 97.9(5) . . . .
O49 K3 W10 O10 176.3(6) . . . .
O11 K3 W10 O10 117.9(4) . . . .
O38 K3 W10 O10 -139.8(4) 2_645 . . .
O9 K3 W10 O10 -11.9(6) 2_655 . . .
O35 K3 W10 O10 3.6(4) . . . .
O20 K3 W10 O10 -58.9(6) . . . .
O8 K3 W10 O10 88.1(7) . . . .
O50 K3 W10 O10 56.5(4) . . . .
O52 K3 W10 O10 -67.1(5) 4_575 . . .
W2 K3 W10 O10 -27.7(3) . . . .
W3 K3 W10 O10 30.2(3) . . . .
K2 O4 W11 O2 -0.7(11) 2_545 . . .
K2 O4 W11 O24 92.9(10) 2_545 . . .
K2 O4 W11 O37 -178.6(9) 2_545 . . .
K2 O4 W11 O13 -91.4(10) 2_545 . . .
K2 O4 W11 O15 -48(4) 2_545 . . .
K2 O4 W11 K2 -137.2(9) 2_545 . . .
W4 O2 W11 O4 -174.7(8) . . . .
W4 O2 W11 O24 82.5(9) . . . .
W4 O2 W11 O37 0(2) . . . .
W4 O2 W11 O13 -74.2(8) . . . .
W4 O2 W11 O15 -2.3(7) . . . .
W4 O2 W11 K2 -80.4(10) . . . .
W8 O24 W11 O4 128(2) . . . .
W8 O24 W11 O2 -131(2) . . . .
W8 O24 W11 O37 26(2) . . . .
W8 O24 W11 O13 -41(3) . . . .
W8 O24 W11 O15 -58(2) . . . .
W8 O24 W11 K2 34(2) . . . .
W5 O37 W11 O4 -125.4(16) . . . .
K2 O37 W11 O4 69.8(7) . . . .
W5 O37 W11 O2 60(2) . . . .
K2 O37 W11 O2 -105.0(15) . . . .
W5 O37 W11 O24 -23.7(16) . . . .
K2 O37 W11 O24 171.5(7) . . . .
W5 O37 W11 O13 134.8(16) . . . .
K2 O37 W11 O13 -30.0(6) . . . .
W5 O37 W11 O15 62.1(15) . . . .
K2 O37 W11 O15 -102.7(5) . . . .
W5 O37 W11 K2 164.8(19) . . . .
W7 O13 W11 O4 171.3(8) . . . .
K2 O13 W11 O4 -73.3(6) . . . .
W7 O13 W11 O2 70.4(8) . . . .
K2 O13 W11 O2 -174.3(6) . . . .
W7 O13 W11 O24 -19(2) . . . .
K2 O13 W11 O24 96.0(16) . . . .
W7 O13 W11 O37 -87.3(8) . . . .
K2 O13 W11 O37 28.1(6) . . . .
W7 O13 W11 O15 -1.6(6) . . . .
K2 O13 W11 O15 113.7(5) . . . .
W7 O13 W11 K2 -115.4(9) . . . .
Ge1 O15 W11 O4 -177(3) . . . .
W7 O15 W11 O4 -44(4) . . . .
W4 O15 W11 O4 51(3) . . . .
Ge1 O15 W11 O2 134.2(9) . . . .
W7 O15 W11 O2 -93.1(6) . . . .
W4 O15 W11 O2 1.7(5) . . . .
Ge1 O15 W11 O24 41.6(9) . . . .
W7 O15 W11 O24 174.3(6) . . . .
W4 O15 W11 O24 -90.9(6) . . . .
Ge1 O15 W11 O37 -44.9(8) . . . .
W7 O15 W11 O37 87.8(5) . . . .
W4 O15 W11 O37 -177.3(5) . . . .
Ge1 O15 W11 O13 -131.5(9) . . . .
W7 O15 W11 O13 1.2(5) . . . .
W4 O15 W11 O13 96.0(5) . . . .
Ge1 O15 W11 K2 -88.3(8) . . . .
W7 O15 W11 K2 44.5(4) . . . .
W4 O15 W11 K2 139.3(3) . . . .
O47 K2 W11 O4 63.2(6) . . . .
O4 K2 W11 O4 166.7(4) 2 . . .
O14 K2 W11 O4 7.5(5) 2_545 . . .
O26 K2 W11 O4 -138.9(5) . . . .
O37 K2 W11 O4 -112.9(7) . . . .
O48 K2 W11 O4 -70.7(7) . . . .
O23 K2 W11 O4 166.0(5) . . . .
O13 K2 W11 O4 109.0(7) . . . .
W5 K2 W11 O4 -117.5(4) . . . .
W12 K2 W11 O4 -168.5(4) . . . .
W7 K2 W11 O4 138.5(4) . . . .
O47 K2 W11 O2 -37.5(9) . . . .
O4 K2 W11 O2 66.0(9) 2 . . .
O14 K2 W11 O2 -93.1(7) 2_545 . . .
O26 K2 W11 O2 120.4(7) . . . .
O37 K2 W11 O2 146.4(9) . . . .
O48 K2 W11 O2 -171.4(8) . . . .
O23 K2 W11 O2 65.4(7) . . . .
O13 K2 W11 O2 8.4(9) . . . .
W5 K2 W11 O2 141.9(7) . . . .
W12 K2 W11 O2 90.8(7) . . . .
W7 K2 W11 O2 37.8(7) . . . .
O47 K2 W11 O24 165.0(8) . . . .
O4 K2 W11 O24 -91.5(8) 2 . . .
O14 K2 W11 O24 109.4(7) 2_545 . . .
O26 K2 W11 O24 -37.1(7) . . . .
O37 K2 W11 O24 -11.1(9) . . . .
O48 K2 W11 O24 31.1(8) . . . .
O23 K2 W11 O24 -92.1(7) . . . .
O13 K2 W11 O24 -149.1(8) . . . .
W5 K2 W11 O24 -15.6(6) . . . .
W12 K2 W11 O24 -66.7(6) . . . .
W7 K2 W11 O24 -119.7(6) . . . .
O47 K2 W11 O37 176.1(8) . . . .
O4 K2 W11 O37 -80.4(8) 2 . . .
O14 K2 W11 O37 120.5(7) 2_545 . . .
O26 K2 W11 O37 -26.0(7) . . . .
O48 K2 W11 O37 42.2(8) . . . .
O23 K2 W11 O37 -81.0(7) . . . .
O13 K2 W11 O37 -138.0(8) . . . .
W5 K2 W11 O37 -4.5(6) . . . .
W12 K2 W11 O37 -55.6(6) . . . .
W7 K2 W11 O37 -108.6(6) . . . .
O47 K2 W11 O13 -45.8(7) . . . .
O4 K2 W11 O13 57.7(7) 2 . . .
O14 K2 W11 O13 -101.5(6) 2_545 . . .
O26 K2 W11 O13 112.0(6) . . . .
O37 K2 W11 O13 138.0(8) . . . .
O48 K2 W11 O13 -179.8(8) . . . .
O23 K2 W11 O13 57.0(6) . . . .
W5 K2 W11 O13 133.5(6) . . . .
W12 K2 W11 O13 82.5(6) . . . .
W7 K2 W11 O13 29.4(6) . . . .
O47 K2 W11 O15 -106.9(6) . . . .
O4 K2 W11 O15 -3.4(6) 2 . . .
O14 K2 W11 O15 -162.6(4) 2_545 . . .
O26 K2 W11 O15 51.0(4) . . . .
O37 K2 W11 O15 76.9(7) . . . .
O48 K2 W11 O15 119.1(6) . . . .
O23 K2 W11 O15 -4.1(4) . . . .
O13 K2 W11 O15 -61.1(6) . . . .
W5 K2 W11 O15 72.4(3) . . . .
W12 K2 W11 O15 21.4(3) . . . .
W7 K2 W11 O15 -31.7(3) . . . .
K2 O14 W12 O33 85.4(14) 2 . . .
K2 O14 W12 O3 -9.4(15) 2 . . .
K2 O14 W12 O23 177.7(13) 2 . . .
K2 O14 W12 O26 -95.9(14) 2 . . .
K2 O14 W12 O6 -50(4) 2 . . .
K2 O14 W12 K2 -138.1(14) 2 . . .
W6 O33 W12 O14 120.1(17) . . . .
W6 O33 W12 O3 -140.8(17) . . . .
W6 O33 W12 O23 18.3(17) . . . .
W6 O33 W12 O26 -57(2) . . . .
W6 O33 W12 O6 -67.8(17) . . . .
W6 O33 W12 K2 20(2) . . . .
W9 O3 W12 O14 -178.9(9) . . . .
W9 O3 W12 O33 75.8(9) . . . .
W9 O3 W12 O23 -19(2) . . . .
W9 O3 W12 O26 -79.3(9) . . . .
W9 O3 W12 O6 -6.6(8) . . . .
W9 O3 W12 K2 -87.0(9) . . . .
W7 O23 W12 O14 -126.8(14) . . . .
K2 O23 W12 O14 73.6(6) . . . .
W7 O23 W12 O33 -21.9(14) . . . .
K2 O23 W12 O33 178.5(6) . . . .
W7 O23 W12 O3 73(2) . . . .
K2 O23 W12 O3 -86.6(19) . . . .
W7 O23 W12 O26 133.9(15) . . . .
K2 O23 W12 O26 -25.8(6) . . . .
W7 O23 W12 O6 61.5(14) . . . .
K2 O23 W12 O6 -98.1(6) . . . .
W7 O23 W12 K2 159.6(17) . . . .
W5 O26 W12 O14 170.7(8) . . . .
K2 O26 W12 O14 -74.0(6) . . . .
W5 O26 W12 O33 -12.1(18) . . . .
K2 O26 W12 O33 103.2(13) . . . .
W5 O26 W12 O3 73.3(8) . . . .
K2 O26 W12 O3 -171.4(7) . . . .
W5 O26 W12 O23 -88.4(8) . . . .
K2 O26 W12 O23 26.9(6) . . . .
W5 O26 W12 O6 -0.8(7) . . . .
K2 O26 W12 O6 114.5(6) . . . .
W5 O26 W12 K2 -115.3(10) . . . .
Ge1 O6 W12 O14 178(3) . . . .
W9 O6 W12 O14 47(3) . . . .
W5 O6 W12 O14 -47(3) . . . .
Ge1 O6 W12 O33 41.5(9) . . . .
W9 O6 W12 O33 -89.7(6) . . . .
W5 O6 W12 O33 175.8(6) . . . .
Ge1 O6 W12 O3 136.1(10) . . . .
W9 O6 W12 O3 4.9(6) . . . .
W5 O6 W12 O3 -89.6(6) . . . .
Ge1 O6 W12 O23 -48.2(9) . . . .
W9 O6 W12 O23 -179.3(6) . . . .
W5 O6 W12 O23 86.1(6) . . . .
Ge1 O6 W12 O26 -133.7(10) . . . .
W9 O6 W12 O26 95.1(6) . . . .
W5 O6 W12 O26 0.6(5) . . . .
Ge1 O6 W12 K2 -94.3(8) . . . .
W9 O6 W12 K2 134.6(4) . . . .
W5 O6 W12 K2 40.1(4) . . . .
O47 K2 W12 O14 -42.4(7) . . . .
O4 K2 W12 O14 0.3(5) 2 . . .
O14 K2 W12 O14 -171.5(4) 2_545 . . .
O26 K2 W12 O14 108.6(8) . . . .
O37 K2 W12 O14 170.3(5) . . . .
O48 K2 W12 O14 72.9(6) . . . .
O23 K2 W12 O14 -109.7(7) . . . .
O13 K2 W12 O14 -134.7(5) . . . .
W5 K2 W12 O14 138.9(4) . . . .
W11 K2 W12 O14 -164.4(4) . . . .
W7 K2 W12 O14 -116.0(4) . . . .
O47 K2 W12 O33 65.1(8) . . . .
O4 K2 W12 O33 107.8(7) 2 . . .
O14 K2 W12 O33 -64.0(9) 2_545 . . .
O26 K2 W12 O33 -143.9(9) . . . .
O37 K2 W12 O33 -82.1(7) . . . .
O48 K2 W12 O33 -179.6(7) . . . .
O23 K2 W12 O33 -2.2(8) . . . .
O13 K2 W12 O33 -27.2(7) . . . .
W5 K2 W12 O33 -113.6(6) . . . .
W11 K2 W12 O33 -56.9(6) . . . .
W7 K2 W12 O33 -8.5(6) . . . .
O47 K2 W12 O3 -140.0(8) . . . .
O4 K2 W12 O3 -97.3(6) 2 . . .
O14 K2 W12 O3 90.9(8) 2_545 . . .
O26 K2 W12 O3 11.0(9) . . . .
O37 K2 W12 O3 72.7(7) . . . .
O48 K2 W12 O3 -24.7(7) . . . .
O23 K2 W12 O3 152.7(8) . . . .
O13 K2 W12 O3 127.7(6) . . . .
W5 K2 W12 O3 41.3(6) . . . .
W11 K2 W12 O3 98.0(6) . . . .
W7 K2 W12 O3 146.4(6) . . . .
O47 K2 W12 O23 67.3(8) . . . .
O4 K2 W12 O23 110.0(7) 2 . . .
O14 K2 W12 O23 -61.8(8) 2_545 . . .
O26 K2 W12 O23 -141.7(9) . . . .
O37 K2 W12 O23 -80.0(7) . . . .
O48 K2 W12 O23 -177.4(7) . . . .
O13 K2 W12 O23 -25.0(6) . . . .
W5 K2 W12 O23 -111.4(6) . . . .
W11 K2 W12 O23 -54.7(6) . . . .
W7 K2 W12 O23 -6.3(6) . . . .
O47 K2 W12 O26 -151.0(8) . . . .
O4 K2 W12 O26 -108.3(7) 2 . . .
O14 K2 W12 O26 79.9(9) 2_545 . . .
O37 K2 W12 O26 61.7(7) . . . .
O48 K2 W12 O26 -35.7(7) . . . .
O23 K2 W12 O26 141.7(9) . . . .
O13 K2 W12 O26 116.7(7) . . . .
W5 K2 W12 O26 30.3(6) . . . .
W11 K2 W12 O26 87.0(6) . . . .
W7 K2 W12 O26 135.4(6) . . . .
O47 K2 W12 O6 148.8(6) . . . .
O4 K2 W12 O6 -168.5(5) 2 . . .
O14 K2 W12 O6 19.7(7) 2_545 . . .
O26 K2 W12 O6 -60.1(7) . . . .
O37 K2 W12 O6 1.6(5) . . . .
O48 K2 W12 O6 -95.9(5) . . . .
O23 K2 W12 O6 81.6(7) . . . .
O13 K2 W12 O6 56.5(4) . . . .
W5 K2 W12 O6 -29.8(3) . . . .
W11 K2 W12 O6 26.8(3) . . . .
W7 K2 W12 O6 75.2(3) . . . .
W4 O34 Ho1 O7 146(2) . . . .
W4 O34 Ho1 O50 75(2) . . . .
W4 O34 Ho1 O8 11(2) . . . .
W4 O34 Ho1 O1 -161(2) . . . .
W4 O34 Ho1 O22 -66(2) . . . .
W4 O34 Ho1 O22 -129(2) . . . 3_666
W4 O34 Ho1 O11 -31(3) . . . .
W4 O34 Ho1 C1 -49(2) . . . .
W4 O34 Ho1 K3 18(3) . . . .
W6 O7 Ho1 O34 -67.6(9) . . . .
W6 O7 Ho1 O50 60.1(9) . . . .
W6 O7 Ho1 O8 -7.5(12) . . . .
W6 O7 Ho1 O1 142.6(10) . . . .
W6 O7 Ho1 O22 -150.5(8) . . . .
W6 O7 Ho1 O22 -141.6(10) . . . 3_666
W6 O7 Ho1 O11 109.9(10) . . . .
W6 O7 Ho1 C1 152.7(12) . . . .
W6 O7 Ho1 K3 52.9(10) . . . .
W3 O50 Ho1 O34 16.8(12) . . . .
K3 O50 Ho1 O34 -100.0(6) . . . .
W3 O50 Ho1 O7 -55.4(9) . . . .
K3 O50 Ho1 O7 -172.3(6) . . . .
W3 O50 Ho1 O8 77.8(9) . . . .
K3 O50 Ho1 O8 -39.0(5) . . . .
W3 O50 Ho1 O1 -132.3(10) . . . .
K3 O50 Ho1 O1 110.9(6) . . . .
W3 O50 Ho1 O22 144.7(8) . . . .
K3 O50 Ho1 O22 27.9(8) . . . .
W3 O50 Ho1 O22 -107.9(13) . . . 3_666
K3 O50 Ho1 O22 135.2(10) . . . 3_666
W3 O50 Ho1 O11 153.3(10) . . . .
K3 O50 Ho1 O11 36.4(5) . . . .
W3 O50 Ho1 C1 146.9(9) . . . .
K3 O50 Ho1 C1 30.1(6) . . . .
W3 O50 Ho1 K3 116.8(11) . . . .
W10 O8 Ho1 O34 -2.7(19) . . . .
K3 O8 Ho1 O34 171.3(6) . . . .
W10 O8 Ho1 O7 -66(2) . . . .
K3 O8 Ho1 O7 107.7(6) . . . .
W10 O8 Ho1 O50 -134(2) . . . .
K3 O8 Ho1 O50 39.9(5) . . . .
W10 O8 Ho1 O1 168.8(16) . . . .
K3 O8 Ho1 O1 -17.2(10) . . . .
W10 O8 Ho1 O22 94(2) . . . .
K3 O8 Ho1 O22 -91.7(5) . . . .
W10 O8 Ho1 O22 49(2) . . . 3_666
K3 O8 Ho1 O22 -136.7(6) . . . 3_666
W10 O8 Ho1 O11 148(2) . . . .
K3 O8 Ho1 O11 -38.0(4) . . . .
W10 O8 Ho1 C1 121(2) . . . .
K3 O8 Ho1 C1 -64.6(6) . . . .
W10 O8 Ho1 K3 -174(2) . . . .
C1 O22 Ho1 O34 144.3(12) . . . .
Ho1 O22 Ho1 O34 -69.7(7) 3_666 . . .
C1 O22 Ho1 O7 -136.3(12) . . . .
Ho1 O22 Ho1 O7 9.8(14) 3_666 . . .
C1 O22 Ho1 O50 4.8(14) . . . .
Ho1 O22 Ho1 O50 150.8(6) 3_666 . . .
C1 O22 Ho1 O8 72.1(12) . . . .
Ho1 O22 Ho1 O8 -141.9(8) 3_666 . . .
C1 O22 Ho1 O1 -73.3(12) . . . .
Ho1 O22 Ho1 O1 72.7(7) 3_666 . . .
C1 O22 Ho1 O22 -146.0(16) . . . 3_666
Ho1 O22 Ho1 O22 0.000(1) 3_666 . . 3_666
C1 O22 Ho1 O11 -5.7(11) . . . .
Ho1 O22 Ho1 O11 140.3(9) 3_666 . . .
Ho1 O22 Ho1 C1 146.0(16) 3_666 . . .
C1 O22 Ho1 K3 25.2(11) . . . .
Ho1 O22 Ho1 K3 171.2(7) 3_666 . . .
C1 O11 Ho1 O34 -39.8(15) . . . .
K3 O11 Ho1 O34 84.4(7) . . . .
K1 O11 Ho1 O34 -179.6(6) 2_655 . . .
C1 O11 Ho1 O7 143.7(12) . . . .
K3 O11 Ho1 O7 -92.1(8) . . . .
K1 O11 Ho1 O7 4.0(11) 2_655 . . .
C1 O11 Ho1 O50 -165.4(13) . . . .
K3 O11 Ho1 O50 -41.2(5) . . . .
K1 O11 Ho1 O50 54.9(6) 2_655 . . .
C1 O11 Ho1 O8 -82.2(12) . . . .
K3 O11 Ho1 O8 42.0(5) . . . .
K1 O11 Ho1 O8 138.1(7) 2_655 . . .
C1 O11 Ho1 O1 110.4(13) . . . .
K3 O11 Ho1 O1 -125.4(6) . . . .
K1 O11 Ho1 O1 -29.3(6) 2_655 . . .
C1 O11 Ho1 O22 6.0(12) . . . .
K3 O11 Ho1 O22 130.2(7) . . . .
K1 O11 Ho1 O22 -133.7(9) 2_655 . . .
C1 O11 Ho1 O22 43.2(13) . . . 3_666
K3 O11 Ho1 O22 167.4(5) . . . 3_666
K1 O11 Ho1 O22 -96.6(7) 2_655 . . 3_666
K3 O11 Ho1 C1 124.2(14) . . . .
K1 O11 Ho1 C1 -139.7(15) 2_655 . . .
C1 O11 Ho1 K3 -124.2(14) . . . .
K1 O11 Ho1 K3 96.1(7) 2_655 . . .
O11 C1 Ho1 O34 150.6(11) . . . .
O22 C1 Ho1 O34 -39.9(13) . . . .
C2 C1 Ho1 O34 50(15) . . . .
O11 C1 Ho1 O7 -74.2(19) . . . .
O22 C1 Ho1 O7 95.2(17) . . . .
C2 C1 Ho1 O7 -175(14) . . . .
O11 C1 Ho1 O50 14.4(13) . . . .
O22 C1 Ho1 O50 -176.2(12) . . . .
C2 C1 Ho1 O50 -86(14) . . . .
O11 C1 Ho1 O8 89.7(12) . . . .
O22 C1 Ho1 O8 -100.9(12) . . . .
C2 C1 Ho1 O8 -11(14) . . . .
O11 C1 Ho1 O1 -64.4(12) . . . .
O22 C1 Ho1 O1 105.1(12) . . . .
C2 C1 Ho1 O1 -165(15) . . . .
O11 C1 Ho1 O22 -169(2) . . . .
C2 C1 Ho1 O22 90(15) . . . .
O11 C1 Ho1 O22 -139.1(12) . . . 3_666
O22 C1 Ho1 O22 30.4(14) . . . 3_666
C2 C1 Ho1 O22 120(14) . . . 3_666
O22 C1 Ho1 O11 169(2) . . . .
C2 C1 Ho1 O11 -101(15) . . . .
O11 C1 Ho1 K3 40.0(10) . . . .
O22 C1 Ho1 K3 -150.6(13) . . . .
C2 C1 Ho1 K3 -61(14) . . . .
O49 K3 Ho1 O34 -138.4(6) . . . .
O11 K3 Ho1 O34 -127.5(6) . . . .
O38 K3 Ho1 O34 -58.4(6) 2_645 . . .
O9 K3 Ho1 O34 133.4(6) 2_655 . . .
O35 K3 Ho1 O34 63.5(5) . . . .
O20 K3 Ho1 O34 8.3(5) . . . .
O8 K3 Ho1 O34 -9.5(7) . . . .
O50 K3 Ho1 O34 112.0(7) . . . .
O52 K3 Ho1 O34 76.3(10) 4_575 . . .
W2 K3 Ho1 O34 38.2(4) . . . .
W10 K3 Ho1 O34 -8.2(4) . . . .
W3 K3 Ho1 O34 89.9(4) . . . .
O49 K3 Ho1 O7 119.2(6) . . . .
O11 K3 Ho1 O7 130.2(7) . . . .
O38 K3 Ho1 O7 -160.8(6) 2_645 . . .
O9 K3 Ho1 O7 31.0(6) 2_655 . . .
O35 K3 Ho1 O7 -38.8(5) . . . .
O20 K3 Ho1 O7 -94.1(5) . . . .
O8 K3 Ho1 O7 -111.9(7) . . . .
O50 K3 Ho1 O7 9.6(7) . . . .
O52 K3 Ho1 O7 -26.1(10) 4_575 . . .
W2 K3 Ho1 O7 -64.2(5) . . . .
W10 K3 Ho1 O7 -110.6(5) . . . .
W3 K3 Ho1 O7 -12.4(5) . . . .
O49 K3 Ho1 O50 109.6(7) . . . .
O11 K3 Ho1 O50 120.6(7) . . . .
O38 K3 Ho1 O50 -170.4(7) 2_645 . . .
O9 K3 Ho1 O50 21.4(7) 2_655 . . .
O35 K3 Ho1 O50 -48.4(6) . . . .
O20 K3 Ho1 O50 -103.7(6) . . . .
O8 K3 Ho1 O50 -121.5(8) . . . .
O52 K3 Ho1 O50 -35.7(10) 4_575 . . .
W2 K3 Ho1 O50 -73.7(5) . . . .
W10 K3 Ho1 O50 -120.2(5) . . . .
W3 K3 Ho1 O50 -22.0(5) . . . .
O49 K3 Ho1 O8 -128.9(7) . . . .
O11 K3 Ho1 O8 -117.9(7) . . . .
O38 K3 Ho1 O8 -48.9(6) 2_645 . . .
O9 K3 Ho1 O8 143.0(7) 2_655 . . .
O35 K3 Ho1 O8 73.1(6) . . . .
O20 K3 Ho1 O8 17.8(6) . . . .
O50 K3 Ho1 O8 121.5(8) . . . .
O52 K3 Ho1 O8 85.8(10) 4_575 . . .
W2 K3 Ho1 O8 47.8(5) . . . .
W10 K3 Ho1 O8 1.3(5) . . . .
W3 K3 Ho1 O8 99.5(5) . . . .
O49 K3 Ho1 O1 40.9(5) . . . .
O11 K3 Ho1 O1 51.9(6) . . . .
O38 K3 Ho1 O1 121.0(5) 2_645 . . .
O9 K3 Ho1 O1 -47.2(5) 2_655 . . .
O35 K3 Ho1 O1 -117.1(5) . . . .
O20 K3 Ho1 O1 -172.3(5) . . . .
O8 K3 Ho1 O1 169.8(6) . . . .
O50 K3 Ho1 O1 -68.6(6) . . . .
O52 K3 Ho1 O1 -104.3(10) 4_575 . . .
W2 K3 Ho1 O1 -142.4(4) . . . .
W10 K3 Ho1 O1 171.2(4) . . . .
W3 K3 Ho1 O1 -90.7(4) . . . .
O49 K3 Ho1 O22 -48.3(6) . . . .
O11 K3 Ho1 O22 -37.4(6) . . . .
O38 K3 Ho1 O22 31.7(5) 2_645 . . .
O9 K3 Ho1 O22 -136.5(5) 2_655 . . .
O35 K3 Ho1 O22 153.6(5) . . . .
O20 K3 Ho1 O22 98.4(5) . . . .
O8 K3 Ho1 O22 80.6(6) . . . .
O50 K3 Ho1 O22 -157.9(7) . . . .
O52 K3 Ho1 O22 166.4(10) 4_575 . . .
W2 K3 Ho1 O22 128.3(4) . . . .
W10 K3 Ho1 O22 81.9(4) . . . .
W3 K3 Ho1 O22 -180.0(4) . . . .
O49 K3 Ho1 O22 -33.6(8) . . . 3_666
O11 K3 Ho1 O22 -22.6(8) . . . 3_666
O38 K3 Ho1 O22 46.4(8) 2_645 . . 3_666
O9 K3 Ho1 O22 -121.8(8) 2_655 . . 3_666
O35 K3 Ho1 O22 168.4(7) . . . 3_666
O20 K3 Ho1 O22 113.1(7) . . . 3_666
O8 K3 Ho1 O22 95.3(8) . . . 3_666
O50 K3 Ho1 O22 -143.2(9) . . . 3_666
O52 K3 Ho1 O22 -178.9(11) 4_575 . . 3_666
W2 K3 Ho1 O22 143.0(7) . . . 3_666
W10 K3 Ho1 O22 96.6(7) . . . 3_666
W3 K3 Ho1 O22 -165.2(7) . . . 3_666
O49 K3 Ho1 O11 -11.0(6) . . . .
O38 K3 Ho1 O11 69.0(6) 2_645 . . .
O9 K3 Ho1 O11 -99.1(6) 2_655 . . .
O35 K3 Ho1 O11 -169.0(6) . . . .
O20 K3 Ho1 O11 135.8(6) . . . .
O8 K3 Ho1 O11 117.9(7) . . . .
O50 K3 Ho1 O11 -120.6(7) . . . .
O52 K3 Ho1 O11 -156.2(11) 4_575 . . .
W2 K3 Ho1 O11 165.7(5) . . . .
W10 K3 Ho1 O11 119.2(5) . . . .
W3 K3 Ho1 O11 -142.6(5) . . . .
O49 K3 Ho1 C1 -35.4(6) . . . .
O11 K3 Ho1 C1 -24.4(7) . . . .
O38 K3 Ho1 C1 44.6(6) 2_645 . . .
O9 K3 Ho1 C1 -123.5(6) 2_655 . . .
O35 K3 Ho1 C1 166.6(6) . . . .
O20 K3 Ho1 C1 111.4(6) . . . .
O8 K3 Ho1 C1 93.5(7) . . . .
O50 K3 Ho1 C1 -145.0(7) . . . .
O52 K3 Ho1 C1 179.3(10) 4_575 . . .
W2 K3 Ho1 C1 141.3(5) . . . .
W10 K3 Ho1 C1 94.8(5) . . . .
W3 K3 Ho1 C1 -167.0(5) . . . .
